data_4319744
loop_
_publ_author_name
'Knut Wassermann'
'Michael T. Pope'

_publ_section_title
;
 Large Cluster Formation through Multiple Substitution with Lanthanide
 Cations (La, Ce, Nd, Sm, Eu, and Gd) of the Polyoxoanion
 [(B-\a-AsO3W9O30)4(WO2)4]28-. Synthesis and Structural Characterization
;
_journal_name_full 'Inorganic Chemistry'
_journal_page_first 2763
_journal_page_last 2768
_journal_paper_doi 10.1021/ic001233u
_journal_volume 40
_journal_year 2001
_chemical_formula_sum 'As8 Ce6 H282 Na40 O422 W80'
_chemical_formula_weight 24103.94
_chemical_name_systematic
; 
 ? 
;
_space_group_IT_number 2
_symmetry_cell_setting triclinic
_symmetry_space_group_name_Hall '-P 1'
_symmetry_space_group_name_H-M 'P -1'
_atom_sites_solution_hydrogens none
_atom_sites_solution_primary direct
_atom_sites_solution_secondary difmap
_audit_creation_method SHELXL-97
_cell_angle_alpha 74.19
_cell_angle_beta 86.783(1)
_cell_angle_gamma 65.394(1)
_cell_formula_units_Z 1
_cell_length_a 20.7021(3)
_cell_length_b 21.3722(1)
_cell_length_c 26.9546(3)
_cell_measurement_reflns_used 8192
_cell_measurement_temperature 173(2)
_cell_measurement_theta_max 28.29
_cell_measurement_theta_min 1.08
_cell_volume 10410.5(2)
_computing_cell_refinement 'Bruker SMART'
_computing_data_collection 'Bruker SMART'
_computing_data_reduction 'Bruker SHELXTL'
_computing_molecular_graphics 'Bruker SHELXTL'
_computing_publication_material 'Bruker SHELXTL'
_computing_structure_refinement 'SHELXL-97 (Sheldrick, 1997)'
_computing_structure_solution 'SHELXS-97 (Sheldrick, 1990)'
_diffrn_ambient_temperature 173(2)
_diffrn_measured_fraction_theta_full 0.946
_diffrn_measured_fraction_theta_max 0.946
_diffrn_measurement_device_type 'CCD area detector'
_diffrn_measurement_method 'omega scans'
_diffrn_radiation_monochromator graphite
_diffrn_radiation_source 'normal-focus sealed tube'
_diffrn_radiation_type MoK\a
_diffrn_radiation_wavelength 0.71073
_diffrn_reflns_av_R_equivalents 0.0805
_diffrn_reflns_av_sigmaI/netI 0.0815
_diffrn_reflns_limit_h_max 27
_diffrn_reflns_limit_h_min -27
_diffrn_reflns_limit_k_max 28
_diffrn_reflns_limit_k_min -28
_diffrn_reflns_limit_l_max 35
_diffrn_reflns_limit_l_min -35
_diffrn_reflns_number 115928
_diffrn_reflns_theta_full 28.29
_diffrn_reflns_theta_max 28.29
_diffrn_reflns_theta_min 1.08
_diffrn_standards_decay_% 0
_exptl_absorpt_coefficient_mu 23.427
_exptl_absorpt_correction_T_max 0.1318
_exptl_absorpt_correction_T_min 0.0454
_exptl_absorpt_correction_type none
_exptl_absorpt_process_details SADABS
_exptl_crystal_colour orange
_exptl_crystal_density_diffrn 3.845
_exptl_crystal_density_method 'not measured'
_exptl_crystal_description column-para
_exptl_crystal_F_000 10630
_exptl_crystal_size_max 0.40
_exptl_crystal_size_mid 0.15
_exptl_crystal_size_min 0.13
_refine_diff_density_max 4.666
_refine_diff_density_min -4.591
_refine_diff_density_rms 0.654
_refine_ls_extinction_method none
_refine_ls_goodness_of_fit_ref 1.117
_refine_ls_hydrogen_treatment none
_refine_ls_matrix_type fullcycle
_refine_ls_number_parameters 1448
_refine_ls_number_reflns 48923
_refine_ls_number_restraints 0
_refine_ls_restrained_S_all 1.117
_refine_ls_R_factor_all 0.1031
_refine_ls_R_factor_gt 0.0650
_refine_ls_shift/su_max 0.003
_refine_ls_shift/su_mean 0.000
_refine_ls_structure_factor_coef Fsqd
_refine_ls_weighting_details 'calc w=1/[\s^2^(Fo^2^)+(0.0575P)^2^+628.1735P] where P=(Fo^2^+2Fc^2^)/3'
_refine_ls_weighting_scheme calc
_refine_ls_wR_factor_gt 0.1441
_refine_ls_wR_factor_ref 0.1703
_reflns_number_gt 35176
_reflns_number_total 48923
_reflns_threshold_expression >2sigma(I)
_cod_data_source_file ic001233u_2.cif
_cod_data_source_block Ce3As4W40
_cod_depositor_comments
;
The following automatic conversions were performed:

'_symmetry_cell_setting' value 'Triclinic' changed to 'triclinic'
according to the built-in table from CIF Core dictionary named
'cif_core.dic' version 2.4.1 from 2010-06-29.

Automatic conversion script
Id: cif_fix_values 1646 2011-03-28 12:23:43Z adriana 
;
_cod_original_formula_sum 'H282 As8 Ce6 Na40 O422 W80'
_cod_database_code 4319744

loop_
_symmetry_equiv_pos_as_xyz
'x, y, z'
'-x, -y, -z'

loop_
_atom_site_label
_atom_site_type_symbol
_atom_site_fract_x
_atom_site_fract_y
_atom_site_fract_z
_atom_site_U_iso_or_equiv
_atom_site_adp_type
_atom_site_occupancy
_atom_site_symmetry_multiplicity
_atom_site_calc_flag
_atom_site_refinement_flags
_atom_site_disorder_assembly
_atom_site_disorder_group
W1 W 0.75024(4) 0.27156(4) 0.30785(3) 0.01728(15) Uani 1 1 d . . .
O1W1 O 0.6725(7) 0.2554(7) 0.2847(5) 0.018(3) Uiso 1 1 d . . .
O2W1 O 0.7302(7) 0.2147(8) 0.3776(6) 0.024(3) Uiso 1 1 d . . .
O3W1 O 0.8382(7) 0.2477(7) 0.3455(6) 0.023(3) Uiso 1 1 d . . .
O4W1 O 0.8146(7) 0.1663(8) 0.2980(6) 0.024(3) Uiso 1 1 d . . .
O5W1 O 0.7026(7) 0.3527(7) 0.3213(6) 0.023(3) Uiso 1 1 d . . .
O6W1 O 0.7716(7) 0.3038(7) 0.2445(6) 0.022(3) Uiso 1 1 d . . .
As1 As 0.54964(10) 0.30165(10) 0.35910(7) 0.0168(4) Uani 1 1 d . . .
O1A1 O 0.5369(6) 0.2536(7) 0.3177(5) 0.015(3) Uiso 1 1 d . . .
O2A1 O 0.5872(7) 0.2266(7) 0.4138(5) 0.018(3) Uiso 1 1 d . . .
O3A1 O 0.4581(7) 0.3359(7) 0.3779(6) 0.021(3) Uiso 1 1 d . . .
W11 W 0.47891(4) 0.32118(4) 0.23609(3) 0.01771(15) Uani 1 1 d . . .
W12 W 0.63962(4) 0.18428(4) 0.28331(3) 0.01690(15) Uani 1 1 d . . .
W13 W 0.48770(4) 0.17111(4) 0.32503(3) 0.02216(17) Uani 1 1 d . . .
W14 W 0.70897(4) 0.14225(4) 0.41729(3) 0.01905(16) Uani 1 1 d . . .
W15 W 0.60722(5) 0.25006(5) 0.48853(3) 0.02673(18) Uani 1 1 d . . .
W16 W 0.55590(5) 0.12994(5) 0.45983(3) 0.02492(18) Uani 1 1 d . . .
W17 W 0.43559(5) 0.39568(5) 0.43843(3) 0.02572(18) Uani 1 1 d . . .
W18 W 0.36658(4) 0.43339(4) 0.31769(3) 0.01996(16) Uani 1 1 d . . .
W19 W 0.37724(5) 0.28176(5) 0.40899(4) 0.02597(18) Uani 1 1 d . . .
O11' O 0.4420(8) 0.3570(8) 0.1737(6) 0.026(3) Uiso 1 1 d . . .
O12' O 0.7034(8) 0.1355(8) 0.2475(6) 0.027(3) Uiso 1 1 d . . .
O13' O 0.4578(8) 0.1090(8) 0.3178(6) 0.031(3) Uiso 1 1 d . . .
O14' O 0.7906(8) 0.0696(8) 0.4333(6) 0.029(3) Uiso 1 1 d . . .
O15' O 0.6261(9) 0.2443(9) 0.5517(7) 0.038(4) Uiso 1 1 d . . .
O15* O 0.6314(9) 0.3163(9) 0.4516(7) 0.039(4) Uiso 1 1 d . . .
O16' O 0.5430(9) 0.0567(9) 0.4970(7) 0.037(4) Uiso 1 1 d . . .
O17' O 0.4951(8) 0.4329(8) 0.4119(6) 0.028(3) Uiso 1 1 d . . .
O17* O 0.3928(9) 0.4426(9) 0.4838(7) 0.041(4) Uiso 1 1 d . . .
O18' O 0.2867(8) 0.4978(8) 0.2871(6) 0.028(3) Uiso 1 1 d . . .
O19' O 0.3103(8) 0.2557(8) 0.4300(6) 0.029(3) Uiso 1 1 d . . .
O112 O 0.5737(7) 0.2557(7) 0.2243(5) 0.017(3) Uiso 1 1 d . . .
O113 O 0.4534(8) 0.2419(8) 0.2560(6) 0.025(3) Uiso 1 1 d . . .
O118 O 0.4019(7) 0.3707(7) 0.2734(6) 0.023(3) Uiso 1 1 d . . .
O123 O 0.5787(7) 0.1356(7) 0.2913(5) 0.020(3) Uiso 1 1 d . . .
O124 O 0.6770(7) 0.1377(7) 0.3510(5) 0.016(3) Uiso 1 1 d . . .
O136 O 0.5374(7) 0.1259(7) 0.3892(6) 0.023(3) Uiso 1 1 d . . .
O139 O 0.4120(7) 0.2309(7) 0.3546(6) 0.023(3) Uiso 1 1 d . . .
O145 O 0.6955(8) 0.1720(8) 0.4797(6) 0.025(3) Uiso 1 1 d . . .
O146 O 0.6523(7) 0.0853(7) 0.4490(6) 0.023(3) Uiso 1 1 d . . .
O156 O 0.5739(8) 0.1656(8) 0.5100(6) 0.026(3) Uiso 1 1 d . . .
O157 O 0.5064(8) 0.3099(8) 0.4814(6) 0.031(3) Uiso 1 1 d . . .
O169 O 0.4589(8) 0.2010(8) 0.4473(6) 0.028(3) Uiso 1 1 d . . .
O178 O 0.3625(7) 0.4573(8) 0.3815(6) 0.024(3) Uiso 1 1 d . . .
O179 O 0.3734(8) 0.3368(8) 0.4514(6) 0.032(4) Uiso 1 1 d . . .
O189 O 0.3260(8) 0.3631(8) 0.3540(6) 0.027(3) Uiso 1 1 d . . .
W2 W 0.86790(4) 0.43417(4) 0.24864(3) 0.01657(15) Uani 1 1 d . . .
O1W2 O 0.9146(7) 0.3538(7) 0.3080(5) 0.017(3) Uiso 1 1 d . . .
O2W2 O 0.9704(7) 0.3823(7) 0.2209(6) 0.022(3) Uiso 1 1 d . . .
O3W2 O 0.8605(7) 0.5133(7) 0.1906(5) 0.019(3) Uiso 1 1 d . . .
O4W2 O 0.9167(7) 0.4824(7) 0.2825(5) 0.021(3) Uiso 1 1 d . . .
O5W2 O 0.7888(8) 0.4742(8) 0.2778(6) 0.026(3) Uiso 1 1 d . . .
O6W2 O 0.8396(8) 0.3921(8) 0.2109(6) 0.025(3) Uiso 1 1 d . . .
As2 As 0.95646(10) 0.21983(10) 0.26774(8) 0.0182(4) Uani 1 1 d . . .
O1A2 O 0.9878(7) 0.2018(7) 0.3327(6) 0.023(3) Uiso 1 1 d . . .
O2A2 O 0.9709(7) 0.1296(7) 0.2706(6) 0.022(3) Uiso 1 1 d . . .
O3A2 O 1.0368(7) 0.2207(7) 0.2382(5) 0.018(3) Uiso 1 1 d . . .
W21 W 0.99304(4) 0.29589(4) 0.35716(3) 0.02191(17) Uani 1 1 d . . .
W22 W 0.91159(5) 0.18362(5) 0.39706(3) 0.02447(18) Uani 1 1 d . . .
W23 W 1.08973(5) 0.11730(5) 0.38532(4) 0.0292(2) Uani 1 1 d . . .
W24 W 0.88951(5) 0.08123(4) 0.31355(4) 0.02457(18) Uani 1 1 d . . .
W25 W 0.95103(5) 0.11064(5) 0.19487(4) 0.02571(18) Uani 1 1 d . . .
W26 W 1.06950(5) 0.01696(4) 0.29897(4) 0.0313(2) Uani 1 1 d . . .
W27 W 1.03783(4) 0.23264(5) 0.15216(3) 0.02307(17) Uani 1 1 d . . .
W28 W 1.06383(4) 0.32271(4) 0.22837(3) 0.02143(17) Uani 1 1 d . . .
W29 W 1.15927(4) 0.14124(5) 0.25520(4) 0.02722(19) Uani 1 1 d . . .
O21' O 0.9984(8) 0.3548(9) 0.3874(6) 0.032(4) Uiso 1 1 d . . .
O22' O 0.8650(8) 0.1750(9) 0.4514(6) 0.033(4) Uiso 1 1 d . . .
O23' O 1.1548(9) 0.0644(9) 0.4350(7) 0.039(4) Uiso 1 1 d . . .
O24' O 0.8495(9) 0.0245(9) 0.3420(7) 0.039(4) Uiso 1 1 d . . .
O25' O 0.9444(9) 0.0753(9) 0.1456(7) 0.035(4) Uiso 1 1 d . . .
O26' O 1.1342(9) -0.0696(10) 0.3173(7) 0.042(4) Uiso 1 1 d . . .
O27' O 1.0620(8) 0.2363(8) 0.0892(6) 0.030(3) Uiso 1 1 d . . .
O28' O 1.1066(8) 0.3787(8) 0.2171(6) 0.032(4) Uiso 1 1 d . . .
O29' O 1.2516(8) 0.0908(8) 0.2607(6) 0.032(4) Uiso 1 1 d . . .
O212 O 0.9296(7) 0.2648(7) 0.4023(5) 0.021(3) Uiso 1 1 d . . .
O213 O 1.0702(8) 0.2097(9) 0.3969(6) 0.032(4) Uiso 1 1 d . . .
O218 O 1.0534(7) 0.3022(7) 0.3034(6) 0.021(3) Uiso 1 1 d . . .
O223 O 1.0070(9) 0.1235(9) 0.4276(7) 0.034(4) Uiso 1 1 d . . .
O224 O 0.9148(8) 0.1088(8) 0.3718(6) 0.026(3) Uiso 1 1 d . . .
O236 O 1.0773(8) 0.0499(9) 0.3585(7) 0.033(4) Uiso 1 1 d . . .
O239 O 1.1405(8) 0.1371(8) 0.3286(6) 0.031(3) Uiso 1 1 d . . .
O245 O 0.8982(8) 0.0698(8) 0.2450(6) 0.027(3) Uiso 1 1 d . . .
O246 O 0.9912(8) 0.0029(9) 0.3295(6) 0.033(4) Uiso 1 1 d . . .
O256 O 1.0388(8) 0.0209(9) 0.2342(6) 0.033(4) Uiso 1 1 d . . .
O257 O 1.0207(8) 0.1478(8) 0.1693(6) 0.032(4) Uiso 1 1 d . . .
O269 O 1.1243(8) 0.0690(8) 0.2685(6) 0.028(3) Uiso 1 1 d . . .
O278 O 1.0704(7) 0.3024(7) 0.1628(6) 0.022(3) Uiso 1 1 d . . .
O279 O 1.1407(8) 0.1609(9) 0.1836(6) 0.033(4) Uiso 1 1 d . . .
O289 O 1.1564(8) 0.2308(8) 0.2498(6) 0.028(3) Uiso 1 1 d . . .
Na1 Na 0.4879(5) 0.9721(5) 0.0652(4) 0.038(2) Uiso 1 1 d . . .
Na2 Na 0.7151(6) 0.9157(6) -0.0572(4) 0.045(3) Uiso 1 1 d . . .
Na3 Na 0.8296(6) 0.9982(6) 0.0932(4) 0.046(3) Uiso 1 1 d . . .
Na4 Na 0.7073(6) 0.9258(7) 0.3115(5) 0.055(3) Uiso 1 1 d . . .
Na5 Na 0.2711(7) 0.1650(7) 0.4789(5) 0.058(3) Uiso 1 1 d . . .
Na6 Na 0.6959(7) 1.0488(7) 0.1908(5) 0.054(3) Uiso 0.95 1 d P . .
Na7 Na 0.5924(8) 0.3431(8) 0.5910(6) 0.055(4) Uiso 0.80 1 d P . .
Na8 Na 0.6364(7) 0.3466(7) 0.1988(6) 0.042(3) Uiso 0.75 1 d P . .
Na9 Na 0.0393(8) 0.7827(8) 0.0394(6) 0.046(4) Uiso 0.70 1 d P . .
Na10 Na 0.7284(8) 0.7596(8) -0.0618(6) 0.055(4) Uiso 0.80 1 d P . .
Na11 Na 1.0139(9) -0.0065(9) 0.4246(7) 0.055(4) Uiso 0.70 1 d P . .
Na12 Na 1.0633(12) 0.5873(12) 0.1715(9) 0.056(5) Uiso 0.55 1 d P . .
Na13 Na 1.0989(12) 0.7852(12) 0.2610(9) 0.058(6) Uiso 0.55 1 d P . .
Na14 Na 0.6956(12) 0.3872(12) 0.4568(9) 0.046(5) Uiso 0.50 1 d P . .
Na15 Na 0.6119(15) 0.8769(15) 0.4077(11) 0.048(7) Uiso 0.40 1 d P . .
Na16 Na 0.627(2) 0.646(2) -0.1103(16) 0.051(9) Uiso 0.30 1 d P . .
Na17 Na 1.1257(19) 0.357(2) 0.4043(15) 0.046(9) Uiso 0.30 1 d P . .
Na18 Na 0.5327(13) 0.8705(13) 0.3603(10) 0.056(6) Uiso 0.50 1 d P . .
Na19 Na 0.5977(18) 0.6601(19) 0.3518(14) 0.042(8) Uiso 0.30 1 d P . .
Na20 Na 0.125(2) 0.833(2) -0.0656(18) 0.049(11) Uiso 0.25 1 d P . .
Na21 Na 1.038(2) 0.607(2) 0.5299(15) 0.048(9) Uiso 0.30 1 d P . .
O1W O 0.4266(9) 0.9958(9) -0.0170(7) 0.034(4) Uiso 1 1 d . . .
O2W O 0.7139(9) 0.9016(9) 0.0357(7) 0.040(4) Uiso 1 1 d . . .
O3W O 0.4455(9) 0.5731(9) 0.3593(7) 0.036(4) Uiso 1 1 d . . .
O4W O 0.2141(11) 1.0198(11) 0.0616(8) 0.054(5) Uiso 1 1 d . . .
O5W O 0.8118(11) 0.7982(11) -0.0355(8) 0.051(5) Uiso 1 1 d . . .
O6W O 0.8424(10) 0.9254(10) 0.0400(8) 0.048(5) Uiso 1 1 d . . .
O7W O 0.3794(11) 0.9671(12) 0.0991(9) 0.058(5) Uiso 1 1 d . . .
O8W O 0.7782(12) 0.9814(12) 0.2689(9) 0.063(6) Uiso 1 1 d . . .
O9W O 0.6155(12) 0.0190(12) 0.2529(9) 0.060(6) Uiso 1 1 d . . .
O10W O 1.1567(11) 0.0330(12) 0.1577(9) 0.058(6) Uiso 1 1 d . . .
O11W O 0.6293(12) 0.8694(12) -0.0455(9) 0.064(6) Uiso 1 1 d . . .
O12W O 0.3939(12) 0.7505(12) 0.3341(9) 0.062(6) Uiso 1 1 d . . .
O13W O 0.6054(11) 0.1671(11) 0.1541(8) 0.051(5) Uiso 1 1 d . . .
O14W O 0.4863(13) 1.0514(13) 0.1172(10) 0.073(7) Uiso 1 1 d . . .
O15W O 0.8614(13) 0.4498(13) 0.4084(9) 0.068(6) Uiso 1 1 d . . .
O16W O 0.3065(14) 0.3116(14) 0.2795(11) 0.080(7) Uiso 1 1 d . . .
O17W O 0.7884(13) 0.0781(13) 0.1485(9) 0.067(6) Uiso 1 1 d . . .
O18W O 0.4599(14) 0.1848(14) 0.1734(11) 0.080(7) Uiso 1 1 d . . .
O19W O 0.8051(14) 0.8308(14) 0.3678(11) 0.074(7) Uiso 0.95 1 d P . .
O20W O 1.1487(14) 0.2378(14) 0.4629(11) 0.075(7) Uiso 0.95 1 d P . .
O21W O 0.7244(15) 0.7931(15) 0.4483(11) 0.073(8) Uiso 0.90 1 d P . .
O22W O 1.0350(16) 0.4596(16) 0.4320(12) 0.071(8) Uiso 0.80 1 d P . .
O23W O 0.4267(15) 0.2158(15) 0.5621(11) 0.069(8) Uiso 0.85 1 d P . .
O24W O 0.6583(15) -0.0234(15) 0.3790(12) 0.071(8) Uiso 0.85 1 d P . .
O25W O 1.2743(14) 0.1244(14) 0.1353(11) 0.074(7) Uiso 0.95 1 d P . .
O26W O 0.9392(18) -0.0626(18) 0.1408(13) 0.073(9) Uiso 0.75 1 d P . .
O27W O 0.6303(16) 0.7431(16) -0.0825(12) 0.075(8) Uiso 0.85 1 d P . .
O28W O 0.2675(17) 0.7813(18) -0.0881(13) 0.078(9) Uiso 0.80 1 d P . .
O29W O 0.2073(16) 0.7963(16) 0.2931(12) 0.070(8) Uiso 0.80 1 d P . .
O30W O 0.249(2) 0.576(2) 0.4039(15) 0.069(10) Uiso 0.65 1 d P . .
O31W O 0.721(2) 0.477(2) 0.4660(16) 0.067(10) Uiso 0.60 1 d P . .
O32W O 0.7482(19) -0.0614(19) 0.4890(14) 0.073(10) Uiso 0.70 1 d P . .
O33W O 0.9455(18) 0.2885(19) 0.0184(14) 0.078(10) Uiso 0.75 1 d P . .
O34W O 1.377(2) 0.112(2) 0.2109(17) 0.079(12) Uiso 0.60 1 d P . .
O35W O 1.078(2) -0.103(2) 0.2032(15) 0.077(10) Uiso 0.70 1 d P . .
O36W O 0.828(3) 0.612(3) -0.018(2) 0.057(14) Uiso 0.40 1 d P . .
O37W O 1.043(2) 0.582(2) 0.0378(18) 0.074(13) Uiso 0.55 1 d P . .
O38W O 1.190(2) 0.314(2) 0.1044(16) 0.071(11) Uiso 0.60 1 d P . .
O39W O 0.916(4) 0.298(4) 0.498(3) 0.051(16) Uiso 0.30 1 d P . .
O40W O 0.860(2) -0.097(2) 0.4167(15) 0.063(10) Uiso 0.60 1 d P . .
O41W O 0.582(2) 0.429(2) 0.5153(19) 0.077(13) Uiso 0.55 1 d P . .
O42W O 0.1406(16) 0.7397(17) 0.1847(12) 0.072(8) Uiso 0.80 1 d P . .
O43W O 1.1167(18) 0.5635(19) 0.3408(14) 0.070(9) Uiso 0.70 1 d P . .
O44W O 0.993(3) 0.101(3) 0.0409(19) 0.059(12) Uiso 0.45 1 d P . .
O45W O 1.008(2) 0.720(2) 0.3803(18) 0.071(12) Uiso 0.55 1 d P . .
O46W O 0.9142(18) 0.8967(18) 0.2454(14) 0.069(9) Uiso 0.70 1 d P . .
O47W O 0.2722(17) 0.9383(18) 0.2271(13) 0.079(9) Uiso 0.80 1 d P . .
O48W O 0.521(3) 0.969(3) 0.230(2) 0.033(12) Uiso 0.30 1 d P . .
O49W O 0.720(2) 0.307(2) 0.6029(16) 0.069(11) Uiso 0.60 1 d P . .
O50W O 0.465(2) 0.379(2) 0.5821(16) 0.067(10) Uiso 0.60 1 d P . .
O51W O 0.673(2) 0.659(2) 0.4251(17) 0.077(12) Uiso 0.60 1 d P . .
O52W O 0.081(2) 0.961(2) 0.0554(18) 0.061(11) Uiso 0.50 1 d P . .
O53W O 0.127(2) 0.925(2) -0.0320(16) 0.066(10) Uiso 0.60 1 d P . .
O54W O 1.012(2) 0.859(2) 0.3232(16) 0.071(11) Uiso 0.60 1 d P . .
O55W O 0.942(3) 0.687(3) 0.469(2) 0.071(13) Uiso 0.50 1 d P . .
O56W O 1.119(2) 0.482(2) 0.1262(18) 0.072(12) Uiso 0.55 1 d P . .
O57W O 0.294(2) 0.893(2) 0.3343(18) 0.062(12) Uiso 0.50 1 d P . .
O58W O 0.041(2) 0.837(2) 0.1002(17) 0.059(11) Uiso 0.50 1 d P . .
O59W O 1.190(2) 0.284(2) 0.3446(16) 0.077(11) Uiso 0.65 1 d P . .
O60W O 1.099(3) 0.659(3) 0.103(2) 0.064(13) Uiso 0.45 1 d P . .
O61W O 0.778(3) 0.292(3) 0.504(2) 0.060(13) Uiso 0.45 1 d P . .
O62W O 0.963(3) 0.597(3) -0.055(2) 0.062(15) Uiso 0.40 1 d P . .
O63W O 0.412(2) 0.898(2) 0.3860(18) 0.065(12) Uiso 0.50 1 d P . .
O64W O 0.3949(18) 0.0921(18) 0.5059(14) 0.061(9) Uiso 0.65 1 d P . .
O65W O 1.187(2) 0.423(3) 0.3607(19) 0.066(12) Uiso 0.50 1 d P . .
O66W O 0.381(3) 0.981(3) 0.204(2) 0.064(13) Uiso 0.45 1 d P . .
O67W O 1.163(3) 0.517(4) 0.234(3) 0.065(17) Uiso 0.35 1 d P . .
O68W O 0.715(3) 0.551(3) -0.047(3) 0.048(16) Uiso 0.30 1 d P . .
O69W O 0.718(3) 0.634(3) -0.162(2) 0.069(16) Uiso 0.40 1 d P . .
O70W O 1.083(3) -0.025(3) 0.503(2) 0.055(15) Uiso 0.35 1 d P . .
O71W O 0.295(3) 0.223(3) 0.252(3) 0.062(17) Uiso 0.35 1 d P . .
O72W O 1.178(4) 0.653(4) 0.302(3) 0.052(17) Uiso 0.30 1 d P . .
O73W O 0.820(3) 0.451(3) 0.507(3) 0.074(17) Uiso 0.40 1 d P . .
O74W O 0.779(3) 0.097(3) 0.569(3) 0.073(17) Uiso 0.40 1 d P . .
O75W O 0.274(4) 0.138(4) 0.398(3) 0.08(2) Uiso 0.35 1 d P . .
O76W O 1.083(5) 0.533(5) 0.475(4) 0.08(3) Uiso 0.25 1 d P . .
O77W O 0.511(2) 0.968(2) 0.3925(17) 0.074(11) Uiso 0.60 1 d P . .
O78W O 0.518(2) 0.780(2) 0.3269(16) 0.074(11) Uiso 0.65 1 d P . .
O79W O 1.212(3) 0.416(3) 0.255(2) 0.076(14) Uiso 0.50 1 d P . .
O80W O 0.687(4) 0.761(5) -0.154(3) 0.06(2) Uiso 0.25 1 d P . .
O81W O 0.816(2) 0.663(2) 0.4986(18) 0.051(11) Uiso 0.45 1 d P . .
O82W O 0.346(4) 0.054(4) 0.345(3) 0.052(17) Uiso 0.30 1 d P . .
O83W O 0.758(4) 0.571(4) 0.517(3) 0.07(2) Uiso 0.30 1 d P . .
Ce1 Ce 0.66970(6) 0.48300(6) 0.30616(4) 0.0195(2) Uani 1 1 d . . .
O1C1 O 0.6888(8) 0.4503(8) 0.2213(6) 0.025(3) Uiso 1 1 d . . .
O2C1 O 0.7736(9) 0.3963(9) 0.3783(7) 0.039(4) Uiso 1 1 d . . .
O3C1 O 0.6156(10) 0.4621(11) 0.3916(8) 0.050(5) Uiso 1 1 d . . .
O4C1 O 0.5540(9) 0.5978(9) 0.3045(7) 0.040(4) Uiso 1 1 d . . .
O5C1 O 0.6964(10) 0.5601(10) 0.3504(8) 0.046(5) Uiso 1 1 d . . .
O6C1 O 0.6370(10) 1.0256(10) 0.1206(8) 0.046(5) Uiso 1 1 d . . .
Ce2 Ce 0.59150(6) 0.50992(6) 0.09173(4) 0.0156(2) Uani 1 1 d . . .
O1C2 O 0.6941(10) 0.5499(10) 0.0511(7) 0.044(4) Uiso 1 1 d . . .
O2C2 O 0.5418(7) 0.6214(7) 0.0259(6) 0.022(3) Uiso 1 1 d . . .
O3C2 O 0.4723(7) 0.5336(7) 0.0608(5) 0.020(3) Uiso 1 1 d . . .
O4C2 O 0.5663(8) 0.3880(8) 0.1156(6) 0.029(3) Uiso 1 1 d . . .
O23C O 0.6988(11) 0.4051(11) 0.1212(8) 0.055(5) Uiso 1 1 d . . .
Ce3 Ce 0.81751(6) 0.32653(6) 0.15833(4) 0.0188(2) Uani 1 1 d . . .
O1C3 O 0.7296(10) 0.2597(10) 0.1713(8) 0.047(5) Uiso 1 1 d . . .
O2C3 O 0.8806(8) 0.1982(8) 0.1787(6) 0.028(3) Uiso 1 1 d . . .
O3C3 O 0.9460(8) 0.2900(8) 0.1462(6) 0.030(3) Uiso 1 1 d . . .
O4C3 O 0.8278(11) 0.4403(11) 0.1009(8) 0.056(5) Uiso 1 1 d . . .
O5C3 O 0.8244(9) 0.3070(9) 0.0682(7) 0.041(4) Uiso 1 1 d . . .
W3 W 0.62247(4) 0.64238(4) 0.16952(3) 0.01476(14) Uani 1 1 d . . .
O1W3 O 0.7084(6) 0.6422(6) 0.1394(5) 0.012(2) Uiso 1 1 d . . .
O2W3 O 0.6226(7) 0.7329(7) 0.1848(6) 0.023(3) Uiso 1 1 d . . .
O3W3 O 0.5235(7) 0.6834(7) 0.1854(5) 0.018(3) Uiso 1 1 d . . .
O4W3 O 0.5735(8) 0.7131(8) 0.0949(6) 0.026(3) Uiso 1 1 d . . .
O5W3 O 0.6562(7) 0.5897(7) 0.2332(5) 0.019(3) Uiso 1 1 d . . .
O6W3 O 0.6204(7) 0.5750(7) 0.1434(5) 0.020(3) Uiso 1 1 d . . .
As3 As 0.79718(10) 0.65366(10) 0.22568(7) 0.0147(4) Uani 1 1 d . . .
O1A3 O 0.8328(7) 0.6624(7) 0.1626(5) 0.017(3) Uiso 1 1 d . . .
O2A3 O 0.7478(7) 0.7484(7) 0.2187(5) 0.018(3) Uiso 1 1 d . . .
O3A3 O 0.8765(7) 0.6390(7) 0.2607(5) 0.020(3) Uiso 1 1 d . . .
W31 W 0.91203(4) 0.55740(4) 0.14396(3) 0.01848(16) Uani 1 1 d . . .
W32 W 0.75352(4) 0.69240(4) 0.09179(3) 0.01620(15) Uani 1 1 d . . .
W33 W 0.89187(4) 0.72865(4) 0.11422(3) 0.01847(16) Uani 1 1 d . . .
W34 W 0.63826(4) 0.81346(4) 0.16737(3) 0.01614(15) Uani 1 1 d . . .
W35 W 0.69564(5) 0.78025(5) 0.29051(3) 0.02249(17) Uani 1 1 d . . .
W36 W 0.77730(4) 0.84967(4) 0.19031(3) 0.01903(16) Uani 1 1 d . . .
W37 W 0.86670(5) 0.63504(5) 0.34656(3) 0.02296(17) Uani 1 1 d . . .
W38 W 0.97586(4) 0.52634(4) 0.27793(3) 0.02047(16) Uani 1 1 d . . .
W39 W 0.95331(4) 0.70077(4) 0.24819(3) 0.02179(17) Uani 1 1 d . . .
O31' O 0.9667(8) 0.4903(8) 0.1185(6) 0.025(3) Uiso 1 1 d . . .
O32' O 0.7121(8) 0.7078(8) 0.0334(6) 0.026(3) Uiso 1 1 d . . .
O33' O 0.9329(8) 0.7712(8) 0.0684(6) 0.027(3) Uiso 1 1 d . . .
O34' O 0.5599(7) 0.8780(8) 0.1332(6) 0.023(3) Uiso 1 1 d . . .
O35' O 0.6528(8) 0.8312(9) 0.3330(6) 0.033(4) Uiso 1 1 d . . .
O35* O 0.6728(8) 0.7067(8) 0.3087(6) 0.027(3) Uiso 1 1 d . . .
O36' O 0.7870(7) 0.9299(7) 0.1683(6) 0.022(3) Uiso 1 1 d . . .
O37' O 0.8834(8) 0.6326(9) 0.4095(7) 0.033(4) Uiso 1 1 d . . .
O37* O 0.8120(8) 0.5908(8) 0.3516(6) 0.030(3) Uiso 1 1 d . . .
O38' O 1.0568(9) 0.4557(9) 0.2963(7) 0.034(4) Uiso 1 1 d . . .
O39' O 1.0152(8) 0.7361(8) 0.2464(6) 0.029(3) Uiso 1 1 d . . .
O312 O 0.8310(7) 0.5995(7) 0.0932(5) 0.021(3) Uiso 1 1 d . . .
O313 O 0.9426(7) 0.6303(8) 0.1081(6) 0.023(3) Uiso 1 1 d . . .
O318 O 0.9670(7) 0.5445(7) 0.2021(6) 0.023(3) Uiso 1 1 d . . .
O323 O 0.8192(7) 0.7335(7) 0.0672(5) 0.019(3) Uiso 1 1 d . . .
O324 O 0.6965(6) 0.7745(7) 0.1135(5) 0.014(3) Uiso 1 1 d . . .
O336 O 0.8242(7) 0.8028(7) 0.1354(5) 0.019(3) Uiso 1 1 d . . .
O339 O 0.9489(7) 0.7017(7) 0.1747(6) 0.022(3) Uiso 1 1 d . . .
O345 O 0.6210(7) 0.8330(7) 0.2327(5) 0.020(3) Uiso 1 1 d . . .
O346 O 0.6914(7) 0.8751(7) 0.1534(5) 0.020(3) Uiso 1 1 d . . .
O356 O 0.7346(7) 0.8576(7) 0.2502(5) 0.020(3) Uiso 1 1 d . . .
O357 O 0.7911(8) 0.7280(8) 0.3234(6) 0.027(3) Uiso 1 1 d . . .
O369 O 0.8684(7) 0.7865(8) 0.2259(6) 0.024(3) Uiso 1 1 d . . .
O378 O 0.9531(8) 0.5511(8) 0.3408(6) 0.025(3) Uiso 1 1 d . . .
O379 O 0.9319(8) 0.6882(8) 0.3164(6) 0.031(4) Uiso 1 1 d . . .
O389 O 1.0143(7) 0.6014(7) 0.2600(6) 0.021(3) Uiso 1 1 d . . .
W4 W 0.49787(4) 0.48542(4) 0.23316(3) 0.01532(14) Uani 1 1 d . . .
O1W4 O 0.4397(7) 0.5860(7) 0.2267(5) 0.018(3) Uiso 1 1 d . . .
O2W4 O 0.4085(7) 0.5088(7) 0.1794(5) 0.020(3) Uiso 1 1 d . . .
O3W4 O 0.5173(7) 0.3862(7) 0.2409(5) 0.017(3) Uiso 1 1 d . . .
O4W4 O 0.4304(7) 0.4708(8) 0.2901(6) 0.024(3) Uiso 1 1 d . . .
O5W4 O 0.5611(7) 0.4740(7) 0.2796(5) 0.017(3) Uiso 1 1 d . . .
O6W4 O 0.5453(7) 0.4902(7) 0.1775(6) 0.023(3) Uiso 1 1 d . . .
As4 As 0.43282(10) 0.66296(10) 0.10853(7) 0.0136(4) Uani 1 1 d . . .
O1A4 O 0.3807(6) 0.7184(7) 0.1482(5) 0.015(3) Uiso 1 1 d . . .
O2A4 O 0.4288(6) 0.7342(7) 0.0530(5) 0.014(3) Uiso 1 1 d . . .
O3A4 O 0.3618(7) 0.6467(7) 0.0878(5) 0.018(3) Uiso 1 1 d . . .
W41 W 0.35217(4) 0.66362(4) 0.22730(3) 0.01717(15) Uani 1 1 d . . .
W42 W 0.44052(4) 0.76927(4) 0.18504(3) 0.01680(15) Uani 1 1 d . . .
W43 W 0.27373(4) 0.82103(4) 0.13604(3) 0.01919(16) Uani 1 1 d . . .
W44 W 0.50657(4) 0.79233(4) 0.05407(3) 0.01610(15) Uani 1 1 d . . .
W45 W 0.47928(4) 0.69869(4) -0.01823(3) 0.01681(15) Uani 1 1 d . . .
W46 W 0.33860(4) 0.84166(4) 0.00419(3) 0.01815(16) Uani 1 1 d . . .
W47 W 0.38646(4) 0.58322(4) 0.02874(3) 0.01571(15) Uani 1 1 d . . .
W48 W 0.32281(4) 0.56163(4) 0.14766(3) 0.01689(15) Uani 1 1 d . . .
W49 W 0.24378(4) 0.72132(4) 0.05347(3) 0.01721(15) Uani 1 1 d . . .
O41' O 0.3260(8) 0.6373(8) 0.2888(6) 0.025(3) Uiso 1 1 d . . .
O42' O 0.4704(8) 0.8099(8) 0.2199(6) 0.025(3) Uiso 1 1 d . . .
O43' O 0.1971(8) 0.8932(8) 0.1399(6) 0.027(3) Uiso 1 1 d . . .
O44' O 0.5449(8) 0.8529(8) 0.0393(6) 0.025(3) Uiso 1 1 d . . .
O45' O 0.5095(8) 0.6923(8) -0.0781(6) 0.030(3) Uiso 1 1 d . . .
O46' O 0.2813(8) 0.9210(8) -0.0373(6) 0.030(3) Uiso 1 1 d . . .
O47' O 0.3819(7) 0.5393(7) -0.0159(6) 0.022(3) Uiso 1 1 d . . .
O48' O 0.2740(8) 0.5130(8) 0.1765(6) 0.025(3) Uiso 1 1 d . . .
O49' O 0.1576(7) 0.7664(8) 0.0270(6) 0.024(3) Uiso 1 1 d . . .
O412 O 0.4078(7) 0.7128(7) 0.2410(5) 0.020(3) Uiso 1 1 d . . .
O413 O 0.2753(7) 0.7556(7) 0.2047(6) 0.023(3) Uiso 1 1 d . . .
O418 O 0.3089(7) 0.6262(7) 0.1895(6) 0.021(3) Uiso 1 1 d . . .
O423 O 0.3404(7) 0.8386(7) 0.1709(6) 0.023(3) Uiso 1 1 d . . .
O424 O 0.4565(7) 0.8097(7) 0.1162(5) 0.019(3) Uiso 1 1 d . . .
O436 O 0.3035(7) 0.8572(7) 0.0724(6) 0.022(3) Uiso 1 1 d . . .
O439 O 0.2397(7) 0.7696(7) 0.1065(5) 0.019(3) Uiso 1 1 d . . .
O445 O 0.5220(7) 0.7604(7) -0.0074(5) 0.021(3) Uiso 1 1 d . . .
O446 O 0.4108(7) 0.8667(8) 0.0177(6) 0.023(3) Uiso 1 1 d . . .
O456 O 0.3909(7) 0.7941(7) -0.0432(5) 0.017(3) Uiso 1 1 d . . .
O457 O 0.4115(7) 0.6557(7) -0.0144(5) 0.016(3) Uiso 1 1 d . . .
O469 O 0.2838(7) 0.7850(7) 0.0156(6) 0.022(3) Uiso 1 1 d . . .
O478 O 0.3419(7) 0.5357(7) 0.0836(5) 0.018(3) Uiso 1 1 d . . .
O479 O 0.2831(7) 0.6606(7) 0.0101(5) 0.020(3) Uiso 1 1 d . . .
O489 O 0.2357(7) 0.6476(7) 0.1057(6) 0.023(3) Uiso 1 1 d . . .

loop_
_atom_site_aniso_label
_atom_site_aniso_U_11
_atom_site_aniso_U_22
_atom_site_aniso_U_33
_atom_site_aniso_U_23
_atom_site_aniso_U_13
_atom_site_aniso_U_12
W1 0.0237(4) 0.0147(3) 0.0126(4) 0.0005(3) -0.0014(3) -0.0096(3)
As1 0.0240(9) 0.0170(9) 0.0098(9) -0.0019(8) 0.0001(7) -0.0099(8)
W11 0.0238(4) 0.0147(3) 0.0132(4) -0.0023(3) -0.0033(3) -0.0072(3)
W12 0.0225(4) 0.0138(3) 0.0138(4) -0.0020(3) -0.0015(3) -0.0077(3)
W13 0.0251(4) 0.0182(4) 0.0229(4) -0.0005(3) -0.0030(3) -0.0113(3)
W14 0.0246(4) 0.0181(4) 0.0125(4) 0.0029(3) -0.0028(3) -0.0109(3)
W15 0.0373(5) 0.0286(4) 0.0125(4) -0.0045(4) -0.0013(3) -0.0124(4)
W16 0.0284(4) 0.0241(4) 0.0187(4) 0.0043(3) 0.0009(3) -0.0138(3)
W17 0.0339(5) 0.0265(4) 0.0151(4) -0.0074(4) 0.0056(3) -0.0105(4)
W18 0.0228(4) 0.0186(4) 0.0156(4) -0.0018(3) 0.0019(3) -0.0079(3)
W19 0.0248(4) 0.0239(4) 0.0242(4) 0.0027(4) 0.0042(3) -0.0114(3)
W2 0.0201(4) 0.0126(3) 0.0145(4) -0.0005(3) -0.0020(3) -0.0061(3)
As2 0.0204(9) 0.0131(9) 0.0173(10) -0.0002(8) -0.0052(8) -0.0050(7)
W21 0.0272(4) 0.0191(4) 0.0176(4) 0.0007(3) -0.0074(3) -0.0103(3)
W22 0.0330(4) 0.0236(4) 0.0151(4) 0.0055(3) -0.0070(3) -0.0159(4)
W23 0.0306(4) 0.0208(4) 0.0277(5) 0.0065(4) -0.0163(4) -0.0084(3)
W24 0.0283(4) 0.0143(4) 0.0285(5) -0.0004(3) -0.0041(4) -0.0091(3)
W25 0.0267(4) 0.0194(4) 0.0304(5) -0.0084(4) -0.0026(4) -0.0075(3)
W26 0.0287(4) 0.0136(4) 0.0432(6) -0.0003(4) -0.0102(4) -0.0038(3)
W27 0.0194(4) 0.0249(4) 0.0239(4) -0.0085(4) 0.0015(3) -0.0072(3)
W28 0.0202(4) 0.0169(4) 0.0235(4) -0.0025(3) -0.0021(3) -0.0057(3)
W29 0.0191(4) 0.0190(4) 0.0367(5) -0.0044(4) -0.0056(4) -0.0025(3)
Ce1 0.0270(6) 0.0183(5) 0.0140(5) -0.0021(4) -0.0005(4) -0.0116(4)
Ce2 0.0185(5) 0.0162(5) 0.0112(5) -0.0034(4) -0.0015(4) -0.0062(4)
Ce3 0.0209(5) 0.0204(5) 0.0134(5) -0.0019(4) -0.0019(4) -0.0082(4)
W3 0.0183(3) 0.0116(3) 0.0133(3) -0.0012(3) -0.0025(3) -0.0062(3)
As3 0.0188(9) 0.0128(8) 0.0117(9) -0.0017(7) -0.0008(7) -0.0066(7)
W31 0.0207(4) 0.0139(3) 0.0160(4) -0.0022(3) 0.0017(3) -0.0038(3)
W32 0.0196(3) 0.0149(3) 0.0120(3) -0.0020(3) -0.0004(3) -0.0061(3)
W33 0.0182(4) 0.0152(3) 0.0185(4) 0.0001(3) 0.0019(3) -0.0067(3)
W34 0.0180(3) 0.0122(3) 0.0171(4) -0.0033(3) -0.0015(3) -0.0054(3)
W35 0.0283(4) 0.0229(4) 0.0169(4) -0.0077(3) 0.0022(3) -0.0100(3)
W36 0.0216(4) 0.0135(3) 0.0221(4) -0.0036(3) -0.0019(3) -0.0079(3)
W37 0.0303(4) 0.0227(4) 0.0157(4) -0.0028(3) -0.0037(3) -0.0118(3)
W38 0.0213(4) 0.0152(4) 0.0213(4) -0.0001(3) -0.0061(3) -0.0064(3)
W39 0.0219(4) 0.0183(4) 0.0249(4) -0.0009(3) -0.0058(3) -0.0104(3)
W4 0.0205(4) 0.0140(3) 0.0103(3) -0.0014(3) -0.0004(3) -0.0072(3)
As4 0.0162(8) 0.0131(8) 0.0103(9) -0.0027(7) 0.0001(7) -0.0052(7)
W41 0.0213(4) 0.0168(4) 0.0136(4) -0.0054(3) 0.0031(3) -0.0077(3)
W42 0.0206(4) 0.0155(3) 0.0146(4) -0.0055(3) 0.0005(3) -0.0069(3)
W43 0.0188(4) 0.0170(4) 0.0190(4) -0.0060(3) 0.0009(3) -0.0042(3)
W44 0.0173(3) 0.0133(3) 0.0145(4) 0.0007(3) -0.0019(3) -0.0059(3)
W45 0.0190(4) 0.0172(4) 0.0108(3) -0.0010(3) -0.0003(3) -0.0060(3)
W46 0.0173(3) 0.0151(3) 0.0168(4) 0.0010(3) -0.0031(3) -0.0046(3)
W47 0.0160(3) 0.0178(4) 0.0131(4) -0.0053(3) -0.0004(3) -0.0059(3)
W48 0.0188(3) 0.0177(4) 0.0133(4) -0.0028(3) 0.0000(3) -0.0075(3)
W49 0.0153(3) 0.0189(4) 0.0151(4) -0.0032(3) -0.0009(3) -0.0056(3)

loop_
_atom_type_symbol
_atom_type_description
_atom_type_scat_dispersion_real
_atom_type_scat_dispersion_imag
_atom_type_scat_source
O O 0.0106 0.0060 'International Tables Vol C Tables 4.2.6.8 and 6.1.1.4'
Na Na 0.0362 0.0249 'International Tables Vol C Tables 4.2.6.8 and 6.1.1.4'
As As 0.0499 2.0058 'International Tables Vol C Tables 4.2.6.8 and 6.1.1.4'
Ce Ce -0.2486 2.6331 'International Tables Vol C Tables 4.2.6.8 and 6.1.1.4'
W W -0.8490 6.8722 'International Tables Vol C Tables 4.2.6.8 and 6.1.1.4'
H H 0.0000 0.0000 'International Tables Vol C Tables 4.2.6.8 and 6.1.1.4'

loop_
_geom_angle_atom_site_label_1
_geom_angle_atom_site_label_2
_geom_angle_atom_site_label_3
_geom_angle
_geom_angle_site_symmetry_1
_geom_angle_site_symmetry_3
_geom_angle_publ_flag
O5W1 W1 O6W1 98.7(7) . . ?
O5W1 W1 O3W1 96.5(6) . . ?
O6W1 W1 O3W1 99.6(6) . . ?
O5W1 W1 O1W1 100.0(6) . . ?
O6W1 W1 O1W1 93.8(6) . . ?
O3W1 W1 O1W1 156.9(6) . . ?
O5W1 W1 O2W1 92.6(6) . . ?
O6W1 W1 O2W1 168.1(6) . . ?
O3W1 W1 O2W1 82.7(6) . . ?
O1W1 W1 O2W1 80.5(6) . . ?
O5W1 W1 O4W1 174.8(6) . . ?
O6W1 W1 O4W1 85.1(6) . . ?
O3W1 W1 O4W1 79.3(6) . . ?
O1W1 W1 O4W1 83.2(5) . . ?
O2W1 W1 O4W1 83.9(6) . . ?
O5W1 W1 Na8 84.5(5) . . ?
O6W1 W1 Na8 54.1(5) . . ?
O3W1 W1 Na8 153.4(5) . . ?
O1W1 W1 Na8 45.6(5) . . ?
O2W1 W1 Na8 123.9(5) . . ?
O4W1 W1 Na8 100.6(5) . . ?
W12 O1W1 W1 144.9(7) . . ?
W12 O1W1 Na8 107.2(7) . . ?
W1 O1W1 Na8 100.6(6) . . ?
W14 O2W1 W1 152.3(8) . . ?
W22 O3W1 W1 149.8(8) . . ?
W24 O4W1 W1 153.4(8) . . ?
W1 O5W1 Ce1 152.0(8) . . ?
W1 O6W1 Ce3 169.7(8) . . ?
W1 O6W1 Na8 95.1(6) . . ?
Ce3 O6W1 Na8 90.0(5) . . ?
O2A1 As1 O1A1 96.4(6) . . ?
O2A1 As1 O3A1 98.2(6) . . ?
O1A1 As1 O3A1 95.9(6) . . ?
As1 O1A1 W13 135.9(7) . . ?
As1 O1A1 W12 115.8(6) . . ?
W13 O1A1 W12 92.4(4) . . ?
As1 O1A1 W11 117.2(6) . . ?
W13 O1A1 W11 92.5(4) . . ?
W12 O1A1 W11 93.3(5) . . ?
As1 O2A1 W15 116.4(6) . . ?
As1 O2A1 W14 120.6(6) . . ?
W15 O2A1 W14 91.5(5) . . ?
As1 O2A1 W16 134.9(7) . . ?
W15 O2A1 W16 93.1(5) . . ?
W14 O2A1 W16 89.7(4) . . ?
As1 O3A1 W17 116.1(7) . . ?
As1 O3A1 W19 133.7(7) . . ?
W17 O3A1 W19 94.2(5) . . ?
As1 O3A1 W18 119.5(7) . . ?
W17 O3A1 W18 93.0(5) . . ?
W19 O3A1 W18 90.9(5) . . ?
O11' W11 O3W4 101.3(5) . . ?
O11' W11 O113 99.0(7) . . ?
O3W4 W11 O113 159.7(4) . . ?
O11' W11 O118 101.8(7) . . ?
O3W4 W11 O118 86.6(4) . . ?
O113 W11 O118 88.5(6) . . ?
O11' W11 O112 99.7(6) . . ?
O3W4 W11 O112 88.8(4) . . ?
O113 W11 O112 88.5(6) . . ?
O118 W11 O112 158.5(6) . . ?
O11' W11 O1A1 170.2(6) . . ?
O3W4 W11 O1A1 85.6(4) . . ?
O113 W11 O1A1 74.3(5) . . ?
O118 W11 O1A1 85.3(5) . . ?
O112 W11 O1A1 73.4(5) . . ?
O11' W11 Na8 92.3(5) . . ?
O3W4 W11 Na8 43.7(5) . . ?
O113 W11 Na8 136.3(5) . . ?
O118 W11 Na8 130.3(5) . . ?
O112 W11 Na8 47.9(4) . . ?
O1A1 W11 Na8 88.0(4) . . ?
O12' W12 O124 103.4(6) . . ?
O12' W12 O123 98.9(6) . . ?
O124 W12 O123 91.0(6) . . ?
O12' W12 O1W1 100.9(6) . . ?
O124 W12 O1W1 88.2(6) . . ?
O123 W12 O1W1 159.9(6) . . ?
O12' W12 O112 97.0(6) . . ?
O124 W12 O112 159.6(6) . . ?
O123 W12 O112 86.7(6) . . ?
O1W1 W12 O112 87.1(5) . . ?
O12' W12 O1A1 167.9(6) . . ?
O124 W12 O1A1 86.9(5) . . ?
O123 W12 O1A1 74.3(5) . . ?
O1W1 W12 O1A1 85.6(5) . . ?
O112 W12 O1A1 73.0(5) . . ?
O12' W12 Na8 90.0(5) . . ?
O124 W12 Na8 130.2(5) . . ?
O123 W12 Na8 134.6(5) . . ?
O1W1 W12 Na8 42.0(5) . . ?
O112 W12 Na8 48.0(4) . . ?
O1A1 W12 Na8 88.0(4) . . ?
O13' W13 O136 101.7(7) . . ?
O13' W13 O139 102.7(7) . . ?
O136 W13 O139 90.1(6) . . ?
O13' W13 O123 97.4(7) . . ?
O136 W13 O123 89.6(6) . . ?
O139 W13 O123 159.5(6) . . ?
O13' W13 O113 98.9(7) . . ?
O136 W13 O113 158.8(6) . . ?
O139 W13 O113 89.8(6) . . ?
O123 W13 O113 83.2(6) . . ?
O13' W13 O1A1 168.0(6) . . ?
O136 W13 O1A1 85.8(5) . . ?
O139 W13 O1A1 86.5(5) . . ?
O123 W13 O1A1 73.1(5) . . ?
O113 W13 O1A1 73.1(5) . . ?
O14' W14 O2W1 104.2(7) . . ?
O14' W14 O145 100.2(7) . . ?
O2W1 W14 O145 96.8(6) . . ?
O14' W14 O124 103.9(6) . . ?
O2W1 W14 O124 85.3(6) . . ?
O145 W14 O124 154.5(6) . . ?
O14' W14 O146 94.5(6) . . ?
O2W1 W14 O146 160.3(6) . . ?
O145 W14 O146 85.8(6) . . ?
O124 W14 O146 84.2(6) . . ?
O14' W14 O2A1 165.8(6) . . ?
O2W1 W14 O2A1 89.1(5) . . ?
O145 W14 O2A1 72.5(5) . . ?
O124 W14 O2A1 82.2(5) . . ?
O146 W14 O2A1 73.1(5) . . ?
O15' W15 O15* 104.5(8) . . ?
O15' W15 O157 100.1(7) . . ?
O15* W15 O157 95.4(7) . . ?
O15' W15 O145 97.7(7) . . ?
O15* W15 O145 93.9(7) . . ?
O157 W15 O145 157.1(6) . . ?
O15' W15 O156 93.6(7) . . ?
O15* W15 O156 161.7(7) . . ?
O157 W15 O156 83.6(6) . . ?
O145 W15 O156 81.1(6) . . ?
O15' W15 O2A1 164.8(7) . . ?
O15* W15 O2A1 89.1(7) . . ?
O157 W15 O2A1 85.0(6) . . ?
O145 W15 O2A1 74.3(5) . . ?
O156 W15 O2A1 72.6(5) . . ?
O16' W16 O156 101.5(8) . . ?
O16' W16 O146 99.7(7) . . ?
O156 W16 O146 92.7(6) . . ?
O16' W16 O169 100.2(7) . . ?
O156 W16 O169 92.0(6) . . ?
O146 W16 O169 158.2(6) . . ?
O16' W16 O136 100.2(7) . . ?
O156 W16 O136 158.1(6) . . ?
O146 W16 O136 86.1(6) . . ?
O169 W16 O136 81.7(6) . . ?
O16' W16 O2A1 173.3(6) . . ?
O156 W16 O2A1 74.6(6) . . ?
O146 W16 O2A1 75.2(5) . . ?
O169 W16 O2A1 85.5(5) . . ?
O136 W16 O2A1 84.1(5) . . ?
O17' W17 O17* 104.2(8) . . ?
O17' W17 O157 95.2(7) . . ?
O17* W17 O157 101.7(8) . . ?
O17' W17 O178 93.0(6) . . ?
O17* W17 O178 95.7(7) . . ?
O157 W17 O178 158.3(6) . . ?
O17' W17 O179 162.4(7) . . ?
O17* W17 O179 93.0(7) . . ?
O157 W17 O179 84.1(6) . . ?
O178 W17 O179 82.0(6) . . ?
O17' W17 O3A1 90.2(6) . . ?
O17* W17 O3A1 162.8(7) . . ?
O157 W17 O3A1 85.9(6) . . ?
O178 W17 O3A1 74.0(6) . . ?
O179 W17 O3A1 72.2(6) . . ?
O18' W18 O4W4 103.0(5) . . ?
O18' W18 O178 100.5(7) . . ?
O4W4 W18 O178 95.4(5) . . ?
O18' W18 O118 104.0(7) . . ?
O4W4 W18 O118 87.0(5) . . ?
O178 W18 O118 154.2(6) . . ?
O18' W18 O189 94.7(7) . . ?
O4W4 W18 O189 161.4(4) . . ?
O178 W18 O189 86.9(6) . . ?
O118 W18 O189 83.1(6) . . ?
O18' W18 O3A1 164.6(6) . . ?
O4W4 W18 O3A1 90.9(4) . . ?
O178 W18 O3A1 71.4(5) . . ?
O118 W18 O3A1 82.9(5) . . ?
O189 W18 O3A1 72.2(5) . . ?
O19' W19 O179 101.8(7) . . ?
O19' W19 O189 99.3(7) . . ?
O179 W19 O189 92.3(7) . . ?
O19' W19 O169 101.2(7) . . ?
O179 W19 O169 93.3(7) . . ?
O189 W19 O169 157.2(6) . . ?
O19' W19 O139 99.6(7) . . ?
O179 W19 O139 158.5(6) . . ?
O189 W19 O139 85.5(6) . . ?
O169 W19 O139 81.2(6) . . ?
O19' W19 O3A1 171.6(6) . . ?
O179 W19 O3A1 73.4(6) . . ?
O189 W19 O3A1 74.4(6) . . ?
O169 W19 O3A1 86.1(6) . . ?
O139 W19 O3A1 85.4(5) . . ?
W11 O11' Na16 147.5(13) . 2_665 ?
W12 O12' Na6 129.8(8) . 1_545 ?
W15 O15' Na7 127.1(9) . . ?
W15 O15* Na14 142.6(11) . . ?
W19 O19' Na5 150.3(9) . . ?
W11 O112 W12 120.2(7) . . ?
W11 O112 Na8 99.6(6) . . ?
W12 O112 Na8 98.9(6) . . ?
W11 O113 W13 120.0(7) . . ?
W11 O118 W18 148.2(8) . . ?
W12 O123 W13 119.9(7) . . ?
W12 O124 W14 148.8(7) . . ?
W13 O136 W16 149.0(8) . . ?
W13 O139 W19 149.2(8) . . ?
W14 O145 W15 120.9(7) . . ?
W16 O146 W14 121.7(7) . . ?
W16 O156 W15 119.6(8) . . ?
W17 O157 W15 142.1(9) . . ?
W19 O169 W16 157.2(9) . . ?
W18 O178 W17 121.1(7) . . ?
W19 O179 W17 120.1(8) . . ?
W19 O189 W18 122.2(8) . . ?
O5W2 W2 O6W2 100.4(7) . . ?
O5W2 W2 O3W2 100.3(6) . . ?
O6W2 W2 O3W2 93.7(6) . . ?
O5W2 W2 O1W2 96.4(6) . . ?
O6W2 W2 O1W2 100.3(6) . . ?
O3W2 W2 O1W2 155.9(5) . . ?
O5W2 W2 O4W2 90.0(6) . . ?
O6W2 W2 O4W2 168.7(6) . . ?
O3W2 W2 O4W2 80.1(6) . . ?
O1W2 W2 O4W2 82.6(5) . . ?
O5W2 W2 O2W2 173.8(6) . . ?
O6W2 W2 O2W2 84.2(6) . . ?
O3W2 W2 O2W2 83.3(5) . . ?
O1W2 W2 O2W2 78.7(5) . . ?
O4W2 W2 O2W2 85.6(5) . . ?
W21 O1W2 W2 151.2(7) . . ?
W28 O2W2 W2 154.3(8) . . ?
W31 O3W2 W2 145.4(7) . . ?
W38 O4W2 W2 149.4(8) . . ?
W2 O5W2 Ce1 151.3(8) . . ?
W2 O6W2 Ce3 172.6(8) . . ?
O1A2 As2 O2A2 97.0(6) . . ?
O1A2 As2 O3A2 96.3(6) . . ?
O2A2 As2 O3A2 99.2(6) . . ?
As2 O1A2 W21 117.3(7) . . ?
As2 O1A2 W22 116.3(7) . . ?
W21 O1A2 W22 93.3(5) . . ?
As2 O1A2 W23 135.3(7) . . ?
W21 O1A2 W23 92.5(5) . . ?
W22 O1A2 W23 92.5(5) . . ?
As2 O2A2 W25 116.1(7) . . ?
As2 O2A2 W26 133.4(7) . . ?
W25 O2A2 W26 93.7(5) . . ?
As2 O2A2 W24 120.1(7) . . ?
W25 O2A2 W24 91.8(5) . . ?
W26 O2A2 W24 91.7(5) . . ?
As2 O3A2 W27 115.7(6) . . ?
As2 O3A2 W29 133.7(7) . . ?
W27 O3A2 W29 94.4(5) . . ?
As2 O3A2 W28 119.9(6) . . ?
W27 O3A2 W28 92.2(5) . . ?
W29 O3A2 W28 91.3(4) . . ?
O21' W21 O218 101.3(7) . . ?
O21' W21 O1W2 103.5(7) . . ?
O218 W21 O1W2 88.2(6) . . ?
O21' W21 O212 98.6(7) . . ?
O218 W21 O212 160.1(6) . . ?
O1W2 W21 O212 88.3(6) . . ?
O21' W21 O213 98.2(7) . . ?
O218 W21 O213 89.4(6) . . ?
O1W2 W21 O213 158.2(6) . . ?
O212 W21 O213 86.6(6) . . ?
O21' W21 O1A2 168.7(7) . . ?
O218 W21 O1A2 87.0(6) . . ?
O1W2 W21 O1A2 84.3(5) . . ?
O212 W21 O1A2 73.2(5) . . ?
O213 W21 O1A2 74.0(6) . . ?
O22' W22 O224 102.4(7) . . ?
O22' W22 O3W1 102.2(7) . . ?
O224 W22 O3W1 88.2(6) . . ?
O22' W22 O223 99.3(7) . . ?
O224 W22 O223 88.7(7) . . ?
O3W1 W22 O223 158.4(7) . . ?
O22' W22 O212 98.4(7) . . ?
O224 W22 O212 159.2(6) . . ?
O3W1 W22 O212 88.7(6) . . ?
O223 W22 O212 86.6(6) . . ?
O22' W22 O1A2 168.7(6) . . ?
O224 W22 O1A2 86.8(6) . . ?
O3W1 W22 O1A2 84.4(5) . . ?
O223 W22 O1A2 74.1(6) . . ?
O212 W22 O1A2 72.4(5) . . ?
O22' W22 Na11 92.4(6) . . ?
O224 W22 Na11 42.7(5) . . ?
O3W1 W22 Na11 130.8(5) . . ?
O223 W22 Na11 49.0(6) . . ?
O212 W22 Na11 135.5(5) . . ?
O1A2 W22 Na11 90.0(4) . . ?
O23' W23 O239 103.9(8) . . ?
O23' W23 O236 103.3(8) . . ?
O239 W23 O236 89.3(7) . . ?
O23' W23 O213 97.5(8) . . ?
O239 W23 O213 90.1(7) . . ?
O236 W23 O213 158.7(7) . . ?
O23' W23 O223 96.7(8) . . ?
O239 W23 O223 159.0(7) . . ?
O236 W23 O223 89.7(7) . . ?
O213 W23 O223 83.4(7) . . ?
O23' W23 O1A2 166.7(7) . . ?
O239 W23 O1A2 85.9(6) . . ?
O236 W23 O1A2 85.5(6) . . ?
O213 W23 O1A2 73.3(6) . . ?
O223 W23 O1A2 73.2(6) . . ?
O23' W23 Na11 87.9(6) . . ?
O239 W23 Na11 132.4(6) . . ?
O236 W23 Na11 43.2(6) . . ?
O213 W23 Na11 134.5(6) . . ?
O223 W23 Na11 51.1(6) . . ?
O1A2 W23 Na11 91.9(4) . . ?
O24' W24 O4W1 101.4(7) . . ?
O24' W24 O245 100.8(7) . . ?
O4W1 W24 O245 96.4(7) . . ?
O24' W24 O224 104.4(7) . . ?
O4W1 W24 O224 87.1(6) . . ?
O245 W24 O224 153.3(6) . . ?
O24' W24 O246 94.7(7) . . ?
O4W1 W24 O246 162.8(6) . . ?
O245 W24 O246 86.3(6) . . ?
O224 W24 O246 83.1(6) . . ?
O24' W24 O2A2 163.9(7) . . ?
O4W1 W24 O2A2 93.6(6) . . ?
O245 W24 O2A2 71.5(6) . . ?
O224 W24 O2A2 81.8(5) . . ?
O246 W24 O2A2 71.1(6) . . ?
O24' W24 Na11 86.6(6) . . ?
O4W1 W24 Na11 130.0(6) . . ?
O245 W24 Na11 130.9(5) . . ?
O224 W24 Na11 43.6(5) . . ?
O246 W24 Na11 44.6(6) . . ?
O2A2 W24 Na11 88.2(4) . . ?
O25' W25 O2C3 104.2(5) . . ?
O25' W25 O257 100.8(7) . . ?
O2C3 W25 O257 91.7(5) . . ?
O25' W25 O245 98.2(7) . . ?
O2C3 W25 O245 94.0(5) . . ?
O257 W25 O245 158.2(7) . . ?
O25' W25 O256 95.4(7) . . ?
O2C3 W25 O256 160.4(5) . . ?
O257 W25 O256 84.0(6) . . ?
O245 W25 O256 83.6(6) . . ?
O25' W25 O2A2 166.5(6) . . ?
O2C3 W25 O2A2 87.7(5) . . ?
O257 W25 O2A2 84.8(6) . . ?
O245 W25 O2A2 74.4(6) . . ?
O256 W25 O2A2 72.9(6) . . ?
O25' W25 Na20 39.5(9) . 2_665 ?
O2C3 W25 Na20 66.8(9) . 2_665 ?
O257 W25 Na20 89.3(9) . 2_665 ?
O245 W25 Na20 112.3(8) . 2_665 ?
O256 W25 Na20 132.0(9) . 2_665 ?
O2A2 W25 Na20 153.7(8) . 2_665 ?
O26' W26 O256 100.6(8) . . ?
O26' W26 O246 100.1(8) . . ?
O256 W26 O246 91.9(7) . . ?
O26' W26 O269 101.6(7) . . ?
O256 W26 O269 91.3(7) . . ?
O246 W26 O269 157.1(7) . . ?
O26' W26 O236 100.5(8) . . ?
O256 W26 O236 158.8(7) . . ?
O246 W26 O236 86.3(7) . . ?
O269 W26 O236 82.7(7) . . ?
O26' W26 O2A2 172.5(7) . . ?
O256 W26 O2A2 74.3(6) . . ?
O246 W26 O2A2 74.8(6) . . ?
O269 W26 O2A2 84.2(6) . . ?
O236 W26 O2A2 84.9(6) . . ?
O26' W26 Na11 89.0(7) . . ?
O256 W26 Na11 138.0(6) . . ?
O246 W26 Na11 46.1(6) . . ?
O269 W26 Na11 127.0(6) . . ?
O236 W26 Na11 44.4(6) . . ?
O2A2 W26 Na11 91.3(4) . . ?
O27' W27 O3C3 104.8(5) . . ?
O27' W27 O257 100.3(7) . . ?
O3C3 W27 O257 93.0(5) . . ?
O27' W27 O278 97.4(7) . . ?
O3C3 W27 O278 95.7(5) . . ?
O257 W27 O278 157.5(6) . . ?
O27' W27 O279 93.1(7) . . ?
O3C3 W27 O279 162.1(5) . . ?
O257 W27 O279 83.5(6) . . ?
O278 W27 O279 81.9(6) . . ?
O27' W27 O3A2 164.9(6) . . ?
O3C3 W27 O3A2 88.8(5) . . ?
O257 W27 O3A2 85.2(6) . . ?
O278 W27 O3A2 74.4(5) . . ?
O279 W27 O3A2 73.5(6) . . ?
O28' W28 O2W2 104.3(7) . . ?
O28' W28 O278 100.3(7) . . ?
O2W2 W28 O278 97.3(6) . . ?
O28' W28 O218 103.6(7) . . ?
O2W2 W28 O218 86.8(6) . . ?
O278 W28 O218 154.0(6) . . ?
O28' W28 O289 94.1(7) . . ?
O2W2 W28 O289 160.6(6) . . ?
O278 W28 O289 85.2(6) . . ?
O218 W28 O289 82.9(6) . . ?
O28' W28 O3A2 163.3(6) . . ?
O2W2 W28 O3A2 91.4(5) . . ?
O278 W28 O3A2 71.7(5) . . ?
O218 W28 O3A2 82.6(5) . . ?
O289 W28 O3A2 71.1(5) . . ?
O29' W29 O289 99.6(7) . . ?
O29' W29 O279 100.3(7) . . ?
O289 W29 O279 93.6(7) . . ?
O29' W29 O269 102.1(7) . . ?
O289 W29 O269 156.8(6) . . ?
O279 W29 O269 90.3(7) . . ?
O29' W29 O239 100.4(7) . . ?
O289 W29 O239 85.5(7) . . ?
O279 W29 O239 159.1(7) . . ?
O269 W29 O239 82.8(7) . . ?
O29' W29 O3A2 172.3(6) . . ?
O289 W29 O3A2 75.3(6) . . ?
O279 W29 O3A2 74.6(6) . . ?
O269 W29 O3A2 83.8(5) . . ?
O239 W29 O3A2 85.1(6) . . ?
W21 O21' Na21 139.4(12) . 2_766 ?
W21 O21' Na17 120.9(11) . . ?
Na21 O21' Na17 86.8(13) 2_766 . ?
W25 O25' Na20 114.3(13) . 2_665 ?
W21 O212 W22 121.1(7) . . ?
W21 O213 W23 120.1(8) . . ?
W21 O218 W28 147.0(8) . . ?
W22 O223 W23 120.0(8) . . ?
W22 O223 Na11 99.0(7) . . ?
W23 O223 Na11 94.7(7) . . ?
W22 O224 W24 146.7(8) . . ?
W22 O224 Na11 107.4(8) . . ?
W24 O224 Na11 104.0(7) . . ?
W23 O236 W26 149.5(9) . . ?
W23 O236 Na11 105.6(8) . . ?
W26 O236 Na11 102.4(8) . . ?
W23 O239 W29 149.1(9) . . ?
W24 O245 W25 121.7(8) . . ?
W26 O246 W24 122.1(8) . . ?
W26 O246 Na11 102.2(8) . . ?
W24 O246 Na11 101.4(8) . . ?
W26 O256 W25 119.0(8) . . ?
W27 O257 W25 143.6(9) . . ?
W29 O269 W26 158.4(9) . . ?
W28 O278 W27 120.6(7) . . ?
W29 O279 W27 117.5(8) . . ?
W29 O289 W28 121.9(8) . . ?
O34' Na1 O1W 101.0(6) . 2_675 ?
O34' Na1 O7W 93.6(7) . . ?
O1W Na1 O7W 165.2(8) 2_675 . ?
O34' Na1 O1W 141.5(7) . . ?
O1W Na1 O1W 87.4(7) 2_675 . ?
O7W Na1 O1W 82.5(7) . . ?
O34' Na1 O14W 86.2(8) . . ?
O1W Na1 O14W 86.8(8) 2_675 . ?
O7W Na1 O14W 91.9(9) . . ?
O1W Na1 O14W 132.1(8) . . ?
O34' Na1 O44' 68.6(6) . . ?
O1W Na1 O44' 87.0(6) 2_675 . ?
O7W Na1 O44' 100.6(7) . . ?
O1W Na1 O44' 74.5(6) . . ?
O14W Na1 O44' 152.3(8) . . ?
O34' Na1 Na1 132.9(6) . 2_675 ?
O1W Na1 Na1 44.6(5) 2_675 2_675 ?
O7W Na1 Na1 124.4(7) . 2_675 ?
O1W Na1 Na1 42.8(4) . 2_675 ?
O14W Na1 Na1 115.7(8) . 2_675 ?
O44' Na1 Na1 77.1(5) . 2_675 ?
O34' Na1 Na2 128.6(5) . 2_675 ?
O1W Na1 Na2 127.6(6) 2_675 2_675 ?
O7W Na1 Na2 37.8(6) . 2_675 ?
O1W Na1 Na2 65.3(5) . 2_675 ?
O14W Na1 Na2 81.6(7) . 2_675 ?
O44' Na1 Na2 122.9(5) . 2_675 ?
Na1 Na1 Na2 96.9(4) 2_675 2_675 ?
O11W Na2 O4W 168.6(9) . 2_675 ?
O11W Na2 O5W 92.6(8) . . ?
O4W Na2 O5W 96.5(8) 2_675 . ?
O11W Na2 O2W 85.8(8) . . ?
O4W Na2 O2W 87.9(8) 2_675 . ?
O5W Na2 O2W 85.4(7) . . ?
O11W Na2 O25W 79.4(9) . 2_765 ?
O4W Na2 O25W 109.6(9) 2_675 2_765 ?
O5W Na2 O25W 75.3(9) . 2_765 ?
O2W Na2 O25W 155.1(9) . 2_765 ?
O11W Na2 O7W 88.0(8) . 2_675 ?
O4W Na2 O7W 84.7(8) 2_675 2_675 ?
O5W Na2 O7W 167.2(9) . 2_675 ?
O2W Na2 O7W 107.4(8) . 2_675 ?
O25W Na2 O7W 92.2(9) 2_765 2_675 ?
O11W Na2 Na10 50.2(7) . . ?
O4W Na2 Na10 140.8(7) 2_675 . ?
O5W Na2 Na10 47.3(6) . . ?
O2W Na2 Na10 101.1(6) . . ?
O25W Na2 Na10 54.1(7) 2_765 . ?
O7W Na2 Na10 126.9(7) 2_675 . ?
O11W Na2 Na1 54.8(6) . 2_675 ?
O4W Na2 Na1 115.4(6) 2_675 2_675 ?
O5W Na2 Na1 147.1(6) . 2_675 ?
O2W Na2 Na1 87.5(5) . 2_675 ?
O25W Na2 Na1 100.0(7) 2_765 2_675 ?
O7W Na2 Na1 37.1(5) 2_675 2_675 ?
Na10 Na2 Na1 103.2(4) . 2_675 ?
O6W Na3 O26W 100.9(11) . 1_565 ?
O6W Na3 O53W 93.8(12) . 2_675 ?
O26W Na3 O53W 91.5(13) 1_565 2_675 ?
O6W Na3 O17W 167.1(9) . 1_565 ?
O26W Na3 O17W 89.7(11) 1_565 1_565 ?
O53W Na3 O17W 93.1(12) 2_675 1_565 ?
O6W Na3 O46' 83.3(7) . 2_675 ?
O26W Na3 O46' 170.8(10) 1_565 2_675 ?
O53W Na3 O46' 80.0(11) 2_675 2_675 ?
O17W Na3 O46' 87.2(8) 1_565 2_675 ?
O6W Na3 O36' 96.4(7) . . ?
O26W Na3 O36' 84.5(10) 1_565 . ?
O53W Na3 O36' 169.6(12) 2_675 . ?
O17W Na3 O36' 77.2(7) 1_565 . ?
O46' Na3 O36' 103.2(6) 2_675 . ?
O6W Na3 Na6 129.8(6) . . ?
O26W Na3 Na6 104.7(10) 1_565 . ?
O53W Na3 Na6 127.3(11) 2_675 . ?
O17W Na3 Na6 38.8(6) 1_565 . ?
O46' Na3 Na6 78.1(5) 2_675 . ?
O36' Na3 Na6 45.4(4) . . ?
O6W Na3 Na20 128.1(9) . 2_675 ?
O26W Na3 Na20 84.5(11) 1_565 2_675 ?
O53W Na3 Na20 34.3(12) 2_675 2_675 ?
O17W Na3 Na20 59.6(9) 1_565 2_675 ?
O46' Na3 Na20 86.5(8) 2_675 2_675 ?
O36' Na3 Na20 135.4(9) . 2_675 ?
Na6 Na3 Na20 96.9(7) . 2_675 ?
O8W Na4 O24W 107.9(10) . 1_565 ?
O8W Na4 O9W 84.5(9) . 1_565 ?
O24W Na4 O9W 90.7(10) 1_565 1_565 ?
O8W Na4 O356 88.6(8) . . ?
O24W Na4 O356 163.4(10) 1_565 . ?
O9W Na4 O356 88.9(8) 1_565 . ?
O8W Na4 O19W 93.2(9) . . ?
O24W Na4 O19W 91.6(11) 1_565 . ?
O9W Na4 O19W 177.1(11) 1_565 . ?
O356 Na4 O19W 89.4(8) . . ?
O8W Na4 O35' 156.1(9) . . ?
O24W Na4 O35' 95.8(9) 1_565 . ?
O9W Na4 O35' 98.5(8) 1_565 . ?
O356 Na4 O35' 67.8(6) . . ?
O19W Na4 O35' 83.0(8) . . ?
O8W Na4 Na15 157.2(9) . . ?
O24W Na4 Na15 50.3(9) 1_565 . ?
O9W Na4 Na15 100.7(8) 1_565 . ?
O356 Na4 Na15 113.5(7) . . ?
O19W Na4 Na15 82.1(9) . . ?
O35' Na4 Na15 45.7(6) . . ?
O8W Na4 W35 126.0(8) . . ?
O24W Na4 W35 125.6(8) 1_565 . ?
O9W Na4 W35 100.5(7) 1_565 . ?
O356 Na4 W35 38.5(4) . . ?
O19W Na4 W35 79.5(7) . . ?
O35' Na4 W35 30.1(4) . . ?
Na15 Na4 W35 75.3(5) . . ?
O8W Na4 Na6 44.3(6) . . ?
O24W Na4 Na6 115.5(8) 1_565 . ?
O9W Na4 Na6 43.6(6) 1_565 . ?
O356 Na4 Na6 74.9(5) . . ?
O19W Na4 Na6 133.6(8) . . ?
O35' Na4 Na6 126.9(6) . . ?
Na15 Na4 Na6 144.2(6) . . ?
W35 Na4 Na6 108.5(4) . . ?
O32W Na5 O20W 92.3(12) 2_656 1_455 ?
O32W Na5 O75W 84(2) 2_656 . ?
O20W Na5 O75W 90(2) 1_455 . ?
O32W Na5 O21W 106.3(12) 2_656 2_666 ?
O20W Na5 O21W 91.2(11) 1_455 2_666 ?
O75W Na5 O21W 170(2) . 2_666 ?
O32W Na5 O64W 87.4(13) 2_656 . ?
O20W Na5 O64W 172.9(13) 1_455 . ?
O75W Na5 O64W 97(2) . . ?
O21W Na5 O64W 82.0(11) 2_666 . ?
O32W Na5 O19' 164.9(12) 2_656 . ?
O20W Na5 O19' 96.1(9) 1_455 . ?
O75W Na5 O19' 83.9(19) . . ?
O21W Na5 O19' 86.0(9) 2_666 . ?
O64W Na5 O19' 85.8(10) . . ?
O32W Na5 Na15 92.9(11) 2_656 2_666 ?
O20W Na5 Na15 128.9(9) 1_455 2_666 ?
O75W Na5 Na15 141(2) . 2_666 ?
O21W Na5 Na15 38.9(8) 2_666 2_666 ?
O64W Na5 Na15 44.0(10) . 2_666 ?
O19' Na5 Na15 91.5(7) . 2_666 ?
O32W Na5 Na17 125.9(11) 2_656 1_455 ?
O20W Na5 Na17 35.2(9) 1_455 1_455 ?
O75W Na5 Na17 84(2) . 1_455 ?
O21W Na5 Na17 90.9(9) 2_666 1_455 ?
O64W Na5 Na17 146.4(11) . 1_455 ?
O19' Na5 Na17 61.0(7) . 1_455 ?
Na15 Na5 Na17 126.6(8) 2_666 1_455 ?
O17W Na6 O13W 92.9(9) 1_565 1_565 ?
O17W Na6 O9W 165.8(10) 1_565 1_565 ?
O13W Na6 O9W 91.6(8) 1_565 1_565 ?
O17W Na6 O8W 88.2(9) 1_565 . ?
O13W Na6 O8W 138.8(9) 1_565 . ?
O9W Na6 O8W 79.5(8) 1_565 . ?
O17W Na6 O6C1 104.1(9) 1_565 . ?
O13W Na6 O6C1 79.8(8) 1_565 . ?
O9W Na6 O6C1 89.9(8) 1_565 . ?
O8W Na6 O6C1 139.6(9) . . ?
O17W Na6 O36' 74.7(7) 1_565 . ?
O13W Na6 O36' 143.8(8) 1_565 . ?
O9W Na6 O36' 108.8(8) 1_565 . ?
O8W Na6 O36' 75.9(7) . . ?
O6C1 Na6 O36' 70.9(6) . . ?
O17W Na6 O12' 80.6(8) 1_565 1_565 ?
O13W Na6 O12' 72.5(7) 1_565 1_565 ?
O9W Na6 O12' 87.9(7) 1_565 1_565 ?
O8W Na6 O12' 67.0(7) . 1_565 ?
O6C1 Na6 O12' 152.1(7) . 1_565 ?
O36' Na6 O12' 135.7(6) . 1_565 ?
O17W Na6 Na4 128.2(8) 1_565 . ?
O13W Na6 Na4 129.6(7) 1_565 . ?
O9W Na6 Na4 41.7(6) 1_565 . ?
O8W Na6 Na4 41.0(6) . . ?
O6C1 Na6 Na4 110.6(6) . . ?
O36' Na6 Na4 81.7(5) . . ?
O12' Na6 Na4 85.6(5) 1_565 . ?
O17W Na6 Na3 39.5(6) 1_565 . ?
O13W Na6 Na3 109.2(7) 1_565 . ?
O9W Na6 Na3 149.1(7) 1_565 . ?
O8W Na6 Na3 97.5(7) . . ?
O6C1 Na6 Na3 72.3(6) . . ?
O36' Na6 Na3 41.9(4) . . ?
O12' Na6 Na3 119.6(5) 1_565 . ?
Na4 Na6 Na3 121.0(4) . . ?
O41W Na7 O12W 176.2(16) . 2_666 ?
O41W Na7 O3W 93.2(14) . 2_666 ?
O12W Na7 O3W 90.5(9) 2_666 2_666 ?
O41W Na7 O49W 92.9(16) . . ?
O12W Na7 O49W 86.3(12) 2_666 . ?
O3W Na7 O49W 97.6(12) 2_666 . ?
O41W Na7 O50W 88.8(16) . . ?
O12W Na7 O50W 92.1(12) 2_666 . ?
O3W Na7 O50W 81.5(11) 2_666 . ?
O49W Na7 O50W 178.2(16) . . ?
O41W Na7 O15' 95.6(14) . . ?
O12W Na7 O15' 80.7(8) 2_666 . ?
O3W Na7 O15' 170.6(9) 2_666 . ?
O49W Na7 O15' 85.2(12) . . ?
O50W Na7 O15' 95.6(12) . . ?
O41W Na7 Na19 116.0(14) . 2_666 ?
O12W Na7 Na19 65.3(8) 2_666 2_666 ?
O3W Na7 Na19 75.5(7) 2_666 2_666 ?
O49W Na7 Na19 150.4(12) . 2_666 ?
O50W Na7 Na19 27.9(11) . 2_666 ?
O15' Na7 Na19 97.7(8) . 2_666 ?
O41W Na7 Na14 36.8(12) . . ?
O12W Na7 Na14 140.3(8) 2_666 . ?
O3W Na7 Na14 117.9(7) 2_666 . ?
O49W Na7 Na14 64.2(11) . . ?
O50W Na7 Na14 117.7(11) . . ?
O15' Na7 Na14 71.4(6) . . ?
Na19 Na7 Na14 144.6(7) 2_666 . ?
O1C3 Na8 O4C2 91.7(8) . . ?
O1C3 Na8 O1W1 83.6(7) . . ?
O4C2 Na8 O1W1 145.3(7) . . ?
O1C3 Na8 O3W4 149.7(8) . . ?
O4C2 Na8 O3W4 87.0(6) . . ?
O1W1 Na8 O3W4 80.5(5) . . ?
O1C3 Na8 O112 88.0(6) . . ?
O4C2 Na8 O112 83.3(5) . . ?
O1W1 Na8 O112 62.2(5) . . ?
O3W4 Na8 O112 61.8(4) . . ?
O1C3 Na8 O23C 68.7(8) . . ?
O4C2 Na8 O23C 69.0(7) . . ?
O1W1 Na8 O23C 138.0(7) . . ?
O3W4 Na8 O23C 137.3(8) . . ?
O112 Na8 O23C 142.4(7) . . ?
O1C3 Na8 O6W4 146.1(8) . . ?
O4C2 Na8 O6W4 68.9(6) . . ?
O1W1 Na8 O6W4 128.1(6) . . ?
O3W4 Na8 O6W4 59.9(5) . . ?
O112 Na8 O6W4 115.6(6) . . ?
O23C Na8 O6W4 78.3(6) . . ?
O1C3 Na8 O6W1 63.6(6) . . ?
O4C2 Na8 O6W1 144.5(7) . . ?
O1W1 Na8 O6W1 61.3(5) . . ?
O3W4 Na8 O6W1 127.3(6) . . ?
O112 Na8 O6W1 118.5(6) . . ?
O23C Na8 O6W1 78.0(6) . . ?
O6W4 Na8 O6W1 117.3(6) . . ?
O1C3 Na8 W1 80.6(6) . . ?
O4C2 Na8 W1 172.3(7) . . ?
O1W1 Na8 W1 33.8(3) . . ?
O3W4 Na8 W1 99.3(5) . . ?
O112 Na8 W1 95.9(5) . . ?
O23C Na8 W1 108.2(6) . . ?
O6W4 Na8 W1 118.0(6) . . ?
O6W1 Na8 W1 30.7(3) . . ?
O1C3 Na8 W4 176.2(8) . . ?
O4C2 Na8 W4 86.3(5) . . ?
O1W1 Na8 W4 99.9(5) . . ?
O3W4 Na8 W4 33.5(3) . . ?
O112 Na8 W4 95.0(5) . . ?
O23C Na8 W4 107.6(6) . . ?
O6W4 Na8 W4 30.1(3) . . ?
O6W1 Na8 W4 116.6(5) . . ?
W1 Na8 W4 101.4(4) . . ?
O1C3 Na8 W11 119.8(7) . . ?
O4C2 Na8 W11 76.8(5) . . ?
O1W1 Na8 W11 75.9(5) . . ?
O3W4 Na8 W11 30.9(3) . . ?
O112 Na8 W11 32.6(3) . . ?
O23C Na8 W11 145.2(7) . . ?
O6W4 Na8 W11 83.7(4) . . ?
O6W1 Na8 W11 136.8(6) . . ?
W1 Na8 W11 106.5(4) . . ?
W4 Na8 W11 62.9(2) . . ?
O1C3 Na8 W12 77.1(6) . . ?
O4C2 Na8 W12 114.6(6) . . ?
O1W1 Na8 W12 30.8(3) . . ?
O3W4 Na8 W12 76.0(4) . . ?
O112 Na8 W12 33.2(3) . . ?
O23C Na8 W12 145.7(7) . . ?
O6W4 Na8 W12 135.8(6) . . ?
O6W1 Na8 W12 85.8(4) . . ?
W1 Na8 W12 63.3(2) . . ?
W4 Na8 W12 106.7(4) . . ?
W11 Na8 W12 57.0(2) . . ?
O58W Na9 O49' 87.1(13) . . ?
O58W Na9 O33' 92.1(13) . 1_455 ?
O49' Na9 O33' 165.4(9) . 1_455 ?
O58W Na9 O33W 171.3(16) . 2_665 ?
O49' Na9 O33W 87.0(11) . 2_665 ?
O33' Na9 O33W 91.9(11) 1_455 2_665 ?
O58W Na9 O60W 91.9(17) . 1_455 ?
O49' Na9 O60W 82.4(13) . 1_455 ?
O33' Na9 O60W 83.1(13) 1_455 1_455 ?
O33W Na9 O60W 80.9(15) 2_665 1_455 ?
O58W Na9 O44W 95.7(16) . 2_665 ?
O49' Na9 O44W 84.9(12) . 2_665 ?
O33' Na9 O44W 109.6(12) 1_455 2_665 ?
O33W Na9 O44W 90.2(15) 2_665 2_665 ?
O60W Na9 O44W 164.8(17) 1_455 2_665 ?
O58W Na9 Na20 110.6(15) . . ?
O49' Na9 Na20 46.6(9) . . ?
O33' Na9 Na20 145.5(11) 1_455 . ?
O33W Na9 Na20 69.5(12) 2_665 . ?
O60W Na9 Na20 120.1(15) 1_455 . ?
O44W Na9 Na20 44.7(13) 2_665 . ?
O38W Na10 O27W 98.0(14) 2_765 . ?
O38W Na10 O5W 93.6(13) 2_765 . ?
O27W Na10 O5W 168.0(12) . . ?
O38W Na10 O11W 160.3(14) 2_765 . ?
O27W Na10 O11W 79.9(10) . . ?
O5W Na10 O11W 88.1(9) . . ?
O38W Na10 O32' 118.8(13) 2_765 . ?
O27W Na10 O32' 87.4(10) . . ?
O5W Na10 O32' 89.9(8) . . ?
O11W Na10 O32' 80.7(8) . . ?
O38W Na10 O80W 62(2) 2_765 . ?
O27W Na10 O80W 53(2) . . ?
O5W Na10 O80W 132(2) . . ?
O11W Na10 O80W 103(2) . . ?
O32' Na10 O80W 137.7(19) . . ?
O38W Na10 O25W 90.5(13) 2_765 2_765 ?
O27W Na10 O25W 105.8(11) . 2_765 ?
O5W Na10 O25W 70.7(8) . 2_765 ?
O11W Na10 O25W 71.6(9) . 2_765 ?
O32' Na10 O25W 146.3(9) . 2_765 ?
O80W Na10 O25W 68.9(19) . 2_765 ?
O38W Na10 O36W 52.9(15) 2_765 . ?
O27W Na10 O36W 100.2(14) . . ?
O5W Na10 O36W 89.4(13) . . ?
O11W Na10 O36W 146.8(14) . . ?
O32' Na10 O36W 66.1(12) . . ?
O80W Na10 O36W 104(2) . . ?
O25W Na10 O36W 137.8(13) 2_765 . ?
O38W Na10 Na2 126.1(12) 2_765 . ?
O27W Na10 Na2 121.7(10) . . ?
O5W Na10 Na2 47.3(6) . . ?
O11W Na10 Na2 45.4(6) . . ?
O32' Na10 Na2 99.4(6) . . ?
O80W Na10 Na2 112.8(19) . . ?
O25W Na10 Na2 47.2(7) 2_765 . ?
O36W Na10 Na2 135.6(12) . . ?
O70W Na11 O236 98.7(16) . . ?
O70W Na11 O224 128.2(16) . . ?
O236 Na11 O224 75.8(7) . . ?
O70W Na11 O246 156.9(16) . . ?
O236 Na11 O246 62.2(7) . . ?
O224 Na11 O246 62.9(6) . . ?
O70W Na11 O70W 75(2) . 2_756 ?
O236 Na11 O70W 141.0(15) . 2_756 ?
O224 Na11 O70W 78.9(14) . 2_756 ?
O246 Na11 O70W 128.4(15) . 2_756 ?
O70W Na11 O223 71.6(15) . . ?
O236 Na11 O223 62.5(7) . . ?
O224 Na11 O223 60.2(6) . . ?
O246 Na11 O223 106.9(8) . . ?
O70W Na11 O223 79.2(14) 2_756 . ?
O70W Na11 W26 125.9(15) . . ?
O236 Na11 W26 33.3(5) . . ?
O224 Na11 W26 75.2(6) . . ?
O246 Na11 W26 31.7(4) . . ?
O70W Na11 W26 153.7(14) 2_756 . ?
O223 Na11 W26 91.5(6) . . ?
O70W Na11 W23 76.3(14) . . ?
O236 Na11 W23 31.2(4) . . ?
O224 Na11 W23 74.4(5) . . ?
O246 Na11 W23 89.8(6) . . ?
O70W Na11 W23 112.9(14) 2_756 . ?
O223 Na11 W23 34.2(4) . . ?
W26 Na11 W23 64.0(3) . . ?
O70W Na11 W24 160.6(15) . . ?
O236 Na11 W24 76.5(6) . . ?
O224 Na11 W24 32.4(4) . . ?
O246 Na11 W24 34.0(4) . . ?
O70W Na11 W24 97.1(14) 2_756 . ?
O223 Na11 W24 89.8(6) . . ?
W26 Na11 W24 58.0(3) . . ?
W23 Na11 W24 91.5(4) . . ?
O70W Na11 W22 98.6(15) . . ?
O236 Na11 W22 73.6(6) . . ?
O224 Na11 W22 29.9(4) . . ?
O246 Na11 W22 88.8(6) . . ?
O70W Na11 W22 69.7(13) 2_756 . ?
O223 Na11 W22 32.0(4) . . ?
W26 Na11 W22 89.4(4) . . ?
W23 Na11 W22 56.9(3) . . ?
W24 Na11 W22 62.0(3) . . ?
O70W Na11 Na11 39.5(14) . 2_756 ?
O236 Na11 Na11 127.1(9) . 2_756 ?
O224 Na11 Na11 104.0(8) . 2_756 ?
O246 Na11 Na11 163.3(9) . 2_756 ?
O70W Na11 Na11 35.0(13) 2_756 2_756 ?
O223 Na11 Na11 71.8(6) . 2_756 ?
W26 Na11 Na11 160.3(8) . 2_756 ?
W23 Na11 Na11 96.6(6) . 2_756 ?
W24 Na11 Na11 130.0(7) . 2_756 ?
W22 Na11 Na11 81.9(5) . 2_756 ?
O60W Na12 O67W 108(2) . . ?
O60W Na12 O318 145.2(16) . . ?
O67W Na12 O318 106.6(18) . . ?
O60W Na12 O389 133.8(16) . . ?
O67W Na12 O389 74.2(18) . . ?
O318 Na12 O389 62.6(7) . . ?
O60W Na12 O339 88.8(15) . . ?
O67W Na12 O339 129.2(19) . . ?
O318 Na12 O339 73.9(7) . . ?
O389 Na12 O339 60.9(7) . . ?
O60W Na12 O56W 88.7(18) . . ?
O67W Na12 O56W 85(2) . . ?
O318 Na12 O56W 88.3(12) . . ?
O389 Na12 O56W 136.6(14) . . ?
O339 Na12 O56W 144.0(14) . . ?
O60W Na12 O313 86.2(15) . . ?
O67W Na12 O313 162.5(19) . . ?
O318 Na12 O313 58.9(6) . . ?
O389 Na12 O313 104.1(9) . . ?
O339 Na12 O313 59.8(6) . . ?
O56W Na12 O313 84.2(12) . . ?
O60W Na12 W38 164.2(16) . . ?
O67W Na12 W38 80.2(17) . . ?
O318 Na12 W38 33.0(4) . . ?
O389 Na12 W38 33.9(4) . . ?
O339 Na12 W38 75.7(6) . . ?
O56W Na12 W38 105.8(12) . . ?
O313 Na12 W38 88.9(6) . . ?
O60W Na12 W39 107.5(15) . . ?
O67W Na12 W39 97.3(18) . . ?
O318 Na12 W39 73.6(6) . . ?
O389 Na12 W39 30.8(4) . . ?
O339 Na12 W39 32.6(4) . . ?
O56W Na12 W39 161.7(13) . . ?
O313 Na12 W39 88.2(6) . . ?
W38 Na12 W39 57.3(4) . . ?
O60W Na12 W31 116.6(15) . . ?
O67W Na12 W31 131.2(18) . . ?
O318 Na12 W31 29.7(4) . . ?
O389 Na12 W31 88.5(7) . . ?
O339 Na12 W31 72.7(6) . . ?
O56W Na12 W31 76.5(11) . . ?
O313 Na12 W31 31.9(4) . . ?
W38 Na12 W31 62.5(4) . . ?
W39 Na12 W31 88.4(5) . . ?
O60W Na12 W33 78.8(14) . . ?
O67W Na12 W33 158.7(19) . . ?
O318 Na12 W33 71.3(6) . . ?
O389 Na12 W33 86.6(7) . . ?
O339 Na12 W33 29.6(4) . . ?
O56W Na12 W33 115.3(12) . . ?
O313 Na12 W33 32.4(4) . . ?
W38 Na12 W33 89.1(5) . . ?
W39 Na12 W33 61.6(4) . . ?
W31 Na12 W33 55.5(3) . . ?
O35W Na13 O39' 113.5(13) 1_565 . ?
O35W Na13 O42W 84.1(14) 1_565 1_655 ?
O39' Na13 O42W 75.4(10) . 1_655 ?
O35W Na13 O72W 152(2) 1_565 . ?
O39' Na13 O72W 82.0(17) . . ?
O42W Na13 O72W 77.4(18) 1_655 . ?
O35W Na13 O29W 83.8(13) 1_565 1_655 ?
O39' Na13 O29W 162.2(13) . 1_655 ?
O42W Na13 O29W 103.4(13) 1_655 1_655 ?
O72W Na13 O29W 80.4(18) . 1_655 ?
O35W Na13 O54W 86.2(15) 1_565 . ?
O39' Na13 O54W 92.9(12) . . ?
O42W Na13 O54W 160.4(15) 1_655 . ?
O72W Na13 O54W 117(2) . . ?
O29W Na13 O54W 92.5(13) 1_655 . ?
O61W Na14 O3C1 161.0(19) . . ?
O61W Na14 O31W 104.2(19) . . ?
O3C1 Na14 O31W 91.0(14) . . ?
O61W Na14 O15* 88.5(16) . . ?
O3C1 Na14 O15* 79.6(9) . . ?
O31W Na14 O15* 162.0(15) . . ?
O61W Na14 O2C1 94.0(16) . . ?
O3C1 Na14 O2C1 76.9(9) . . ?
O31W Na14 O2C1 81.2(13) . . ?
O15* Na14 O2C1 111.0(10) . . ?
O61W Na14 O41W 107.8(19) . . ?
O3C1 Na14 O41W 83.3(13) . . ?
O31W Na14 O41W 89.3(16) . . ?
O15* Na14 O41W 74.4(12) . . ?
O2C1 Na14 O41W 157.8(14) . . ?
O61W Na14 Ce1 132.7(16) . . ?
O3C1 Na14 Ce1 35.5(6) . . ?
O31W Na14 Ce1 86.5(12) . . ?
O15* Na14 Ce1 94.3(8) . . ?
O2C1 Na14 Ce1 41.4(5) . . ?
O41W Na14 Ce1 118.5(12) . . ?
O61W Na14 Na7 78.1(15) . . ?
O3C1 Na14 Na7 110.1(9) . . ?
O31W Na14 Na7 102.4(13) . . ?
O15* Na14 Na7 67.3(7) . . ?
O2C1 Na14 Na7 171.9(9) . . ?
O41W Na14 Na7 30.3(10) . . ?
Ce1 Na14 Na7 145.3(6) . . ?
O77W Na15 Na18 64.9(15) . . ?
O77W Na15 O21W 160(2) . . ?
Na18 Na15 O21W 133.3(16) . . ?
O77W Na15 O23W 99.8(17) . 2_666 ?
Na18 Na15 O23W 60.4(12) . 2_666 ?
O21W Na15 O23W 86.7(13) . 2_666 ?
O77W Na15 O35' 113.2(17) . . ?
Na18 Na15 O35' 62.5(11) . . ?
O21W Na15 O35' 85.8(12) . . ?
O23W Na15 O35' 87.6(12) 2_666 . ?
O77W Na15 O64W 81.4(17) . 2_666 ?
Na18 Na15 O64W 132.2(16) . 2_666 ?
O21W Na15 O64W 79.2(13) . 2_666 ?
O23W Na15 O64W 96.0(14) 2_666 2_666 ?
O35' Na15 O64W 164.3(15) . 2_666 ?
O77W Na15 O24W 81.8(16) . 1_565 ?
Na18 Na15 O24W 122.7(15) . 1_565 ?
O21W Na15 O24W 90.9(13) . 1_565 ?
O23W Na15 O24W 177.0(17) 2_666 1_565 ?
O35' Na15 O24W 94.2(12) . 1_565 ?
O64W Na15 O24W 81.7(13) 2_666 1_565 ?
O77W Na15 Na4 102.6(15) . . ?
Na18 Na15 Na4 98.2(12) . . ?
O21W Na15 Na4 84.3(11) . . ?
O23W Na15 Na4 137.7(13) 2_666 . ?
O35' Na15 Na4 50.6(7) . . ?
O64W Na15 Na4 122.5(12) 2_666 . ?
O24W Na15 Na4 43.7(8) 1_565 . ?
O77W Na15 Na5 120.5(16) . 2_666 ?
Na18 Na15 Na5 158.4(13) . 2_666 ?
O21W Na15 Na5 39.5(9) . 2_666 ?
O23W Na15 Na5 98.3(11) 2_666 2_666 ?
O35' Na15 Na5 123.8(11) . 2_666 ?
O64W Na15 Na5 40.6(9) 2_666 2_666 ?
O24W Na15 Na5 78.7(10) 1_565 2_666 ?
Na4 Na15 Na5 100.5(8) . 2_666 ?
O69W Na16 O11' 91(2) . 2_665 ?
O69W Na16 O68W 85(3) . . ?
O11' Na16 O68W 131(2) 2_665 . ?
O69W Na16 O27W 96(2) . . ?
O11' Na16 O27W 132.5(19) 2_665 . ?
O68W Na16 O27W 96(2) . . ?
O69W Na16 O45' 161(2) . . ?
O11' Na16 O45' 78.7(12) 2_665 . ?
O68W Na16 O45' 113(2) . . ?
O27W Na16 O45' 79.5(14) . . ?
O65W Na17 O20W 140(2) . . ?
O65W Na17 O22W 93.6(19) . . ?
O20W Na17 O22W 115.0(17) . . ?
O65W Na17 O59W 79.9(19) . . ?
O20W Na17 O59W 81.9(16) . . ?
O22W Na17 O59W 158(2) . . ?
O65W Na17 O21' 135(2) . . ?
O20W Na17 O21' 81.7(13) . . ?
O22W Na17 O21' 74.7(12) . . ?
O59W Na17 O21' 95.0(16) . . ?
O65W Na17 O81W 93.4(19) . 2_766 ?
O20W Na17 O81W 67.9(14) . 2_766 ?
O22W Na17 O81W 78.1(16) . 2_766 ?
O59W Na17 O81W 123.1(19) . 2_766 ?
O21' Na17 O81W 124.8(17) . 2_766 ?
O65W Na17 Na21 136.5(19) . 2_766 ?
O20W Na17 Na21 78.3(13) . 2_766 ?
O22W Na17 Na21 43.3(11) . 2_766 ?
O59W Na17 Na21 136.9(17) . 2_766 ?
O21' Na17 Na21 44.6(9) . 2_766 ?
O81W Na17 Na21 83.5(14) 2_766 2_766 ?
O65W Na17 Na5 106.8(16) . 1_655 ?
O20W Na17 Na5 33.3(8) . 1_655 ?
O22W Na17 Na5 134.3(15) . 1_655 ?
O59W Na17 Na5 67.6(12) . 1_655 ?
O21' Na17 Na5 112.3(11) . 1_655 ?
O81W Na17 Na5 60.6(12) 2_766 1_655 ?
Na21 Na17 Na5 109.0(11) 2_766 1_655 ?
Na15 Na18 O23W 63.2(12) . 2_666 ?
Na15 Na18 O77W 56.3(14) . . ?
O23W Na18 O77W 96.2(16) 2_666 . ?
Na15 Na18 O35' 63.4(11) . . ?
O23W Na18 O35' 89.5(12) 2_666 . ?
O77W Na18 O35' 107.3(14) . . ?
Na15 Na18 O63W 121.1(17) . . ?
O23W Na18 O63W 88.8(16) 2_666 . ?
O77W Na18 O63W 79.2(17) . . ?
O35' Na18 O63W 173.5(17) . . ?
Na15 Na18 O78W 138.3(16) . . ?
O23W Na18 O78W 87.5(14) 2_666 . ?
O77W Na18 O78W 163.3(18) . . ?
O35' Na18 O78W 89.0(13) . . ?
O63W Na18 O78W 84.7(16) . . ?
Na15 Na18 Na19 110.2(12) . . ?
O23W Na18 Na19 65.2(10) 2_666 . ?
O77W Na18 Na19 161.4(15) . . ?
O35' Na18 Na19 72.5(8) . . ?
O63W Na18 Na19 101.0(14) . . ?
O78W Na18 Na19 28.3(11) . . ?
O5C1 Na19 O35* 77.9(13) . . ?
O5C1 Na19 O50W 104.6(18) . 2_666 ?
O35* Na19 O50W 161(2) . 2_666 ?
O5C1 Na19 O78W 158(2) . . ?
O35* Na19 O78W 81.3(15) . . ?
O50W Na19 O78W 97.6(19) 2_666 . ?
O5C1 Na19 O4C1 76.5(12) . . ?
O35* Na19 O4C1 115.5(16) . . ?
O50W Na19 O4C1 83.5(15) 2_666 . ?
O78W Na19 O4C1 106.1(17) . . ?
O5C1 Na19 O51W 81.7(15) . . ?
O35* Na19 O51W 76.7(15) . . ?
O50W Na19 O51W 84.6(18) 2_666 . ?
O78W Na19 O51W 101.0(19) . . ?
O4C1 Na19 O51W 151.5(18) . . ?
O5C1 Na19 Ce1 36.3(8) . . ?
O35* Na19 Ce1 97.6(12) . . ?
O50W Na19 Ce1 95.0(14) 2_666 . ?
O78W Na19 Ce1 142.0(17) . . ?
O4C1 Na19 Ce1 40.2(7) . . ?
O51W Na19 Ce1 115.8(15) . . ?
O5C1 Na19 Na7 123.6(13) . 2_666 ?
O35* Na19 Na7 158.0(14) . 2_666 ?
O50W Na19 Na7 29.5(11) 2_666 2_666 ?
O78W Na19 Na7 76.8(13) . 2_666 ?
O4C1 Na19 Na7 70.1(9) . 2_666 ?
O51W Na19 Na7 108.8(15) . 2_666 ?
Ce1 Na19 Na7 98.8(8) . 2_666 ?
O5C1 Na19 Na18 142.0(14) . . ?
O35* Na19 Na18 70.3(10) . . ?
O50W Na19 Na18 99.1(15) 2_666 . ?
O78W Na19 Na18 30.0(12) . . ?
O4C1 Na19 Na18 136.1(13) . . ?
O51W Na19 Na18 71.4(13) . . ?
Ce1 Na19 Na18 164.8(11) . . ?
Na7 Na19 Na18 90.9(8) 2_666 . ?
O53W Na20 O44W 71(2) . 2_665 ?
O53W Na20 O49' 80.0(18) . . ?
O44W Na20 O49' 88(2) 2_665 . ?
O53W Na20 O25' 90.7(18) . 2_665 ?
O44W Na20 O25' 73.0(18) 2_665 2_665 ?
O49' Na20 O25' 161(2) . 2_665 ?
O53W Na20 O5C3 152(2) . 2_665 ?
O44W Na20 O5C3 124(2) 2_665 2_665 ?
O49' Na20 O5C3 77.5(14) . 2_665 ?
O25' Na20 O5C3 115.6(18) 2_665 2_665 ?
O53W Na20 O28W 95.5(19) . . ?
O44W Na20 O28W 167(2) 2_665 . ?
O49' Na20 O28W 91.1(16) . . ?
O25' Na20 O28W 106.9(18) 2_665 . ?
O5C3 Na20 O28W 68.8(13) 2_665 . ?
O53W Na20 Na9 89.7(17) . . ?
O44W Na20 Na9 51.2(15) 2_665 . ?
O49' Na20 Na9 43.3(8) . . ?
O25' Na20 Na9 120.4(16) 2_665 . ?
O5C3 Na20 Na9 85.1(13) 2_665 . ?
O28W Na20 Na9 132.3(17) . . ?
O53W Na20 W25 116.3(18) . 2_665 ?
O44W Na20 W25 87.5(17) 2_665 2_665 ?
O49' Na20 W25 160.4(18) . 2_665 ?
O25' Na20 W25 26.2(7) 2_665 2_665 ?
O5C3 Na20 W25 89.4(13) 2_665 2_665 ?
O28W Na20 W25 97.7(15) . 2_665 ?
Na9 Na20 W25 122.0(13) . 2_665 ?
O53W Na20 W49 79.9(15) . . ?
O44W Na20 W49 108.9(19) 2_665 . ?
O49' Na20 W49 22.6(6) . . ?
O25' Na20 W49 169.0(18) 2_665 . ?
O5C3 Na20 W49 72.9(11) 2_665 . ?
O28W Na20 W49 68.7(12) . . ?
Na9 Na20 W49 65.7(9) . . ?
W25 Na20 W49 160.5(14) 2_665 . ?
O53W Na20 Na3 34.4(12) . 2_675 ?
O44W Na20 Na3 91.9(17) 2_665 2_675 ?
O49' Na20 Na3 108.2(15) . 2_675 ?
O25' Na20 Na3 70.3(11) 2_665 2_675 ?
O5C3 Na20 Na3 144.4(16) 2_665 2_675 ?
O28W Na20 Na3 75.9(12) . 2_675 ?
Na9 Na20 Na3 123.8(13) . 2_675 ?
W25 Na20 Na3 91.0(10) 2_665 2_675 ?
W49 Na20 Na3 98.7(11) . 2_675 ?
O76W Na21 O55W 90(3) . . ?
O76W Na21 O15W 98(3) . 2_766 ?
O55W Na21 O15W 167(2) . 2_766 ?
O76W Na21 O22W 90(3) . 2_766 ?
O55W Na21 O22W 88.8(18) . 2_766 ?
O15W Na21 O22W 101.4(17) 2_766 2_766 ?
O76W Na21 O39W 106(3) . 2_766 ?
O55W Na21 O39W 85(2) . 2_766 ?
O15W Na21 O39W 83(2) 2_766 2_766 ?
O22W Na21 O39W 163(2) 2_766 2_766 ?
O76W Na21 O21' 160(3) . 2_766 ?
O55W Na21 O21' 104.5(19) . 2_766 ?
O15W Na21 O21' 70.3(12) 2_766 2_766 ?
O22W Na21 O21' 77.8(14) 2_766 2_766 ?
O39W Na21 O21' 88(2) 2_766 2_766 ?
O76W Na21 O73W 50(3) . 2_766 ?
O55W Na21 O73W 118(2) . 2_766 ?
O15W Na21 O73W 61.4(16) 2_766 2_766 ?
O22W Na21 O73W 127(2) 2_766 2_766 ?
O39W Na21 O73W 70(2) 2_766 2_766 ?
O21' Na21 O73W 128(2) 2_766 2_766 ?
O76W Na21 Na17 128(3) . 2_766 ?
O55W Na21 Na17 71.9(16) . 2_766 ?
O15W Na21 Na17 110.2(15) 2_766 2_766 ?
O22W Na21 Na17 43.3(11) 2_766 2_766 ?
O39W Na21 Na17 119(2) 2_766 2_766 ?
O21' Na21 Na17 48.5(9) 2_766 2_766 ?
O73W Na21 Na17 167.8(19) 2_766 2_766 ?
Na1 O1W Na1 92.6(7) 2_675 . ?
Na2 O5W Na10 85.4(8) . . ?
Na1 O7W Na2 105.2(9) . 2_675 ?
Na4 O8W Na6 94.7(9) . . ?
Na4 O9W Na6 94.7(9) 1_545 1_545 ?
Na2 O11W Na10 84.4(8) . . ?
Na6 O17W Na3 101.7(10) 1_545 1_545 ?
Na5 O20W Na17 111.5(14) 1_655 . ?
Na15 O21W Na5 101.6(13) . 2_666 ?
Na21 O22W Na17 93.4(16) 2_766 . ?
Na18 O23W Na15 56.4(11) 2_666 2_666 ?
Na4 O24W Na15 85.9(12) 1_545 1_545 ?
Na2 O25W Na10 78.7(9) 2_765 2_765 ?
Na10 O27W Na16 128.8(16) . . ?
Na7 O41W Na14 113.0(19) . . ?
Na20 O44W Na9 84.1(19) 2_665 2_665 ?
Na19 O50W Na7 122.6(19) 2_666 . ?
Na20 O53W Na3 111(2) . 2_675 ?
Na12 O60W Na9 136(2) . 1_655 ?
Na5 O64W Na15 95.4(14) . 2_666 ?
Na11 O70W Na11 105(2) . 2_756 ?
Na15 O77W Na18 58.8(14) . . ?
Na19 O78W Na18 121.8(19) . . ?
O5W2 Ce1 O5W1 94.0(5) . . ?
O5W2 Ce1 O5W4 142.3(4) . . ?
O5W1 Ce1 O5W4 74.1(3) . . ?
O5W2 Ce1 O5W3 70.1(3) . . ?
O5W1 Ce1 O5W3 139.1(3) . . ?
O5W4 Ce1 O5W3 95.5(4) . . ?
O5W2 Ce1 O3C1 135.6(5) . . ?
O5W1 Ce1 O3C1 82.1(5) . . ?
O5W4 Ce1 O3C1 79.2(5) . . ?
O5W3 Ce1 O3C1 135.6(5) . . ?
O5W2 Ce1 O5C1 75.9(4) . . ?
O5W1 Ce1 O5C1 136.6(4) . . ?
O5W4 Ce1 O5C1 136.5(5) . . ?
O5W3 Ce1 O5C1 77.4(5) . . ?
O3C1 Ce1 O5C1 77.2(6) . . ?
O5W2 Ce1 O1C1 71.1(4) . . ?
O5W1 Ce1 O1C1 69.6(3) . . ?
O5W4 Ce1 O1C1 71.2(4) . . ?
O5W3 Ce1 O1C1 69.7(5) . . ?
O3C1 Ce1 O1C1 143.4(6) . . ?
O5C1 Ce1 O1C1 139.4(5) . . ?
O5W2 Ce1 O4C1 128.5(4) . . ?
O5W1 Ce1 O4C1 137.0(4) . . ?
O5W4 Ce1 O4C1 67.8(5) . . ?
O5W3 Ce1 O4C1 65.3(5) . . ?
O3C1 Ce1 O4C1 72.1(6) . . ?
O5C1 Ce1 O4C1 70.4(6) . . ?
O1C1 Ce1 O4C1 113.8(5) . . ?
O5W2 Ce1 O2C1 67.1(4) . . ?
O5W1 Ce1 O2C1 64.5(4) . . ?
O5W4 Ce1 O2C1 131.5(5) . . ?
O5W3 Ce1 O2C1 132.4(5) . . ?
O3C1 Ce1 O2C1 71.5(6) . . ?
O5C1 Ce1 O2C1 72.8(6) . . ?
O1C1 Ce1 O2C1 113.5(5) . . ?
O4C1 Ce1 O2C1 132.6(6) . . ?
O5W2 Ce1 Na19 101.4(6) . . ?
O5W1 Ce1 Na19 152.3(6) . . ?
O5W4 Ce1 Na19 105.2(6) . . ?
O5W3 Ce1 Na19 68.3(6) . . ?
O3C1 Ce1 Na19 70.8(7) . . ?
O5C1 Ce1 Na19 32.2(7) . . ?
O1C1 Ce1 Na19 137.2(6) . . ?
O4C1 Ce1 Na19 38.3(6) . . ?
O2C1 Ce1 Na19 100.5(6) . . ?
O5W2 Ce1 Na14 106.4(5) . . ?
O5W1 Ce1 Na14 70.0(5) . . ?
O5W4 Ce1 Na14 102.8(4) . . ?
O5W3 Ce1 Na14 149.7(5) . . ?
O3C1 Ce1 Na14 31.0(5) . . ?
O5C1 Ce1 Na14 72.7(5) . . ?
O1C1 Ce1 Na14 139.2(5) . . ?
O4C1 Ce1 Na14 99.5(5) . . ?
O2C1 Ce1 Na14 40.5(5) . . ?
Na19 Ce1 Na14 83.6(6) . . ?
Na14 O2C1 Ce1 98.1(7) . . ?
Na14 O3C1 Ce1 113.5(10) . . ?
Na19 O4C1 Ce1 101.5(10) . . ?
Na19 O5C1 Ce1 111.6(12) . . ?
O23C Ce2 O2C2 142.7(6) . . ?
O23C Ce2 O6W4 91.0(6) . . ?
O2C2 Ce2 O6W4 123.3(5) . . ?
O23C Ce2 O3C2 134.7(6) . . ?
O2C2 Ce2 O3C2 69.4(5) . . ?
O6W4 Ce2 O3C2 84.4(5) . . ?
O23C Ce2 O6W3 92.9(6) . . ?
O2C2 Ce2 O6W3 87.0(5) . . ?
O6W4 Ce2 O6W3 69.4(5) . . ?
O3C2 Ce2 O6W3 126.4(4) . . ?
O23C Ce2 O47' 77.7(6) . 2_665 ?
O2C2 Ce2 O47' 82.3(5) . 2_665 ?
O6W4 Ce2 O47' 141.2(5) . 2_665 ?
O3C2 Ce2 O47' 78.4(5) . 2_665 ?
O6W3 Ce2 O47' 147.0(4) . 2_665 ?
O23C Ce2 O1C2 75.9(6) . . ?
O2C2 Ce2 O1C2 69.4(5) . . ?
O6W4 Ce2 O1C2 135.0(5) . . ?
O3C2 Ce2 O1C2 134.7(5) . . ?
O6W3 Ce2 O1C2 68.6(5) . . ?
O47' Ce2 O1C2 78.4(5) 2_665 . ?
O23C Ce2 O4C2 68.9(6) . . ?
O2C2 Ce2 O4C2 133.0(5) . . ?
O6W4 Ce2 O4C2 69.3(5) . . ?
O3C2 Ce2 O4C2 67.3(4) . . ?
O6W3 Ce2 O4C2 134.2(5) . . ?
O47' Ce2 O4C2 72.0(5) 2_665 . ?
O1C2 Ce2 O4C2 137.8(5) . . ?
O23C Ce2 Na8 47.0(6) . . ?
O2C2 Ce2 Na8 170.3(4) . . ?
O6W4 Ce2 Na8 48.8(4) . . ?
O3C2 Ce2 Na8 102.4(4) . . ?
O6W3 Ce2 Na8 94.2(4) . . ?
O47' Ce2 Na8 101.5(4) 2_665 . ?
O1C2 Ce2 Na8 120.0(5) . . ?
O4C2 Ce2 Na8 42.4(4) . . ?
W45 O2C2 Ce2 160.9(8) . . ?
W47 O3C2 Ce2 158.0(7) . . ?
Na8 O4C2 Ce2 88.8(6) . . ?
Ce2 O23C Ce3 161.5(10) . . ?
Ce2 O23C Na8 92.6(7) . . ?
Ce3 O23C Na8 93.9(8) . . ?
O23C Ce3 O2C3 130.9(6) . . ?
O23C Ce3 O6W2 102.5(5) . . ?
O2C3 Ce3 O6W2 120.5(4) . . ?
O23C Ce3 O6W1 90.5(5) . . ?
O2C3 Ce3 O6W1 84.9(4) . . ?
O6W2 Ce3 O6W1 68.2(5) . . ?
O23C Ce3 O3C3 145.6(6) . . ?
O2C3 Ce3 O3C3 68.7(5) . . ?
O6W2 Ce3 O3C3 81.9(4) . . ?
O6W1 Ce3 O3C3 122.0(4) . . ?
O23C Ce3 O5C3 78.4(6) . . ?
O2C3 Ce3 O5C3 78.9(5) . . ?
O6W2 Ce3 O5C3 145.2(4) . . ?
O6W1 Ce3 O5C3 146.1(4) . . ?
O3C3 Ce3 O5C3 79.3(5) . . ?
O23C Ce3 O4C3 75.1(7) . . ?
O2C3 Ce3 O4C3 139.6(6) . . ?
O6W2 Ce3 O4C3 69.2(5) . . ?
O6W1 Ce3 O4C3 130.5(5) . . ?
O3C3 Ce3 O4C3 74.8(6) . . ?
O5C3 Ce3 O4C3 77.7(6) . . ?
O23C Ce3 O1C3 67.2(6) . . ?
O2C3 Ce3 O1C3 67.1(5) . . ?
O6W2 Ce3 O1C3 130.3(4) . . ?
O6W1 Ce3 O1C3 63.5(4) . . ?
O3C3 Ce3 O1C3 134.7(5) . . ?
O5C3 Ce3 O1C3 82.7(6) . . ?
O4C3 Ce3 O1C3 140.2(6) . . ?
O23C Ce3 Na8 46.0(5) . . ?
O2C3 Ce3 Na8 101.2(4) . . ?
O6W2 Ce3 Na8 98.7(4) . . ?
O6W1 Ce3 Na8 48.7(4) . . ?
O3C3 Ce3 Na8 168.1(4) . . ?
O5C3 Ce3 Na8 105.6(5) . . ?
O4C3 Ce3 Na8 116.6(5) . . ?
O1C3 Ce3 Na8 38.0(5) . . ?
Na8 O1C3 Ce3 95.8(7) . . ?
W25 O2C3 Ce3 161.3(8) . . ?
W27 O3C3 Ce3 158.0(8) . . ?
Ce3 O5C3 Na20 115.7(12) . 2_665 ?
O5W3 W3 O6W3 99.2(6) . . ?
O5W3 W3 O1W3 100.2(6) . . ?
O6W3 W3 O1W3 95.3(6) . . ?
O5W3 W3 O3W3 96.1(6) . . ?
O6W3 W3 O3W3 98.7(6) . . ?
O1W3 W3 O3W3 156.5(5) . . ?
O5W3 W3 O2W3 91.8(6) . . ?
O6W3 W3 O2W3 168.6(6) . . ?
O1W3 W3 O2W3 79.7(5) . . ?
O3W3 W3 O2W3 83.0(5) . . ?
O5W3 W3 O4W3 174.8(6) . . ?
O6W3 W3 O4W3 83.9(6) . . ?
O1W3 W3 O4W3 83.6(5) . . ?
O3W3 W3 O4W3 79.2(6) . . ?
O2W3 W3 O4W3 85.4(6) . . ?
W32 O1W3 W3 148.0(7) . . ?
W34 O2W3 W3 152.4(8) . . ?
W42 O3W3 W3 146.5(7) . . ?
W44 O4W3 W3 152.6(9) . . ?
W3 O5W3 Ce1 148.9(7) . . ?
W3 O6W3 Ce2 164.4(7) . . ?
O3A3 As3 O1A3 96.0(6) . . ?
O3A3 As3 O2A3 98.9(6) . . ?
O1A3 As3 O2A3 96.5(6) . . ?
As3 O1A3 W31 117.1(6) . . ?
As3 O1A3 W33 135.7(7) . . ?
W31 O1A3 W33 92.6(5) . . ?
As3 O1A3 W32 116.5(6) . . ?
W31 O1A3 W32 92.6(5) . . ?
W33 O1A3 W32 92.3(5) . . ?
As3 O2A3 W35 116.5(6) . . ?
As3 O2A3 W34 120.0(6) . . ?
W35 O2A3 W34 92.5(5) . . ?
As3 O2A3 W36 133.6(7) . . ?
W35 O2A3 W36 93.7(5) . . ?
W34 O2A3 W36 90.6(4) . . ?
As3 O3A3 W37 116.2(6) . . ?
As3 O3A3 W38 120.1(7) . . ?
W37 O3A3 W38 92.9(5) . . ?
As3 O3A3 W39 133.4(7) . . ?
W37 O3A3 W39 93.4(5) . . ?
W38 O3A3 W39 91.3(4) . . ?
O31' W31 O318 102.8(7) . . ?
O31' W31 O3W2 102.8(5) . . ?
O318 W31 O3W2 87.1(4) . . ?
O31' W31 O313 98.8(7) . . ?
O318 W31 O313 87.2(6) . . ?
O3W2 W31 O313 158.5(4) . . ?
O31' W31 O312 98.3(6) . . ?
O318 W31 O312 158.9(6) . . ?
O3W2 W31 O312 88.4(4) . . ?
O313 W31 O312 89.4(6) . . ?
O31' W31 O1A3 169.1(6) . . ?
O318 W31 O1A3 85.2(5) . . ?
O3W2 W31 O1A3 84.8(4) . . ?
O313 W31 O1A3 74.1(5) . . ?
O312 W31 O1A3 73.9(5) . . ?
O31' W31 Na12 89.4(6) . . ?
O318 W31 Na12 41.9(6) . . ?
O3W2 W31 Na12 128.9(5) . . ?
O313 W31 Na12 49.8(6) . . ?
O312 W31 Na12 139.2(5) . . ?
O1A3 W31 Na12 91.9(5) . . ?
O32' W32 O324 103.2(6) . . ?
O32' W32 O1W3 102.7(6) . . ?
O324 W32 O1W3 87.7(5) . . ?
O32' W32 O323 98.5(6) . . ?
O324 W32 O323 89.7(5) . . ?
O1W3 W32 O323 158.7(6) . . ?
O32' W32 O312 97.7(6) . . ?
O324 W32 O312 159.1(6) . . ?
O1W3 W32 O312 87.8(5) . . ?
O323 W32 O312 87.1(6) . . ?
O32' W32 O1A3 167.7(6) . . ?
O324 W32 O1A3 86.1(5) . . ?
O1W3 W32 O1A3 85.5(5) . . ?
O323 W32 O1A3 73.2(5) . . ?
O312 W32 O1A3 73.2(5) . . ?
O33' W33 O336 102.6(6) . . ?
O33' W33 O339 102.4(7) . . ?
O336 W33 O339 90.0(6) . . ?
O33' W33 O313 99.8(6) . . ?
O336 W33 O313 157.3(6) . . ?
O339 W33 O313 88.8(6) . . ?
O33' W33 O323 97.7(6) . . ?
O336 W33 O323 89.8(6) . . ?
O339 W33 O323 159.5(6) . . ?
O313 W33 O323 83.6(6) . . ?
O33' W33 O1A3 168.4(6) . . ?
O336 W33 O1A3 84.2(5) . . ?
O339 W33 O1A3 86.9(5) . . ?
O313 W33 O1A3 73.1(5) . . ?
O323 W33 O1A3 72.7(5) . . ?
O33' W33 Na12 91.2(6) . . ?
O336 W33 Na12 133.5(6) . . ?
O339 W33 Na12 43.5(6) . . ?
O313 W33 Na12 49.0(5) . . ?
O323 W33 Na12 132.6(5) . . ?
O1A3 W33 Na12 90.8(5) . . ?
O34' W34 O2W3 103.3(6) . . ?
O34' W34 O345 99.4(6) . . ?
O2W3 W34 O345 96.6(6) . . ?
O34' W34 O324 103.2(6) . . ?
O2W3 W34 O324 86.1(6) . . ?
O345 W34 O324 156.0(5) . . ?
O34' W34 O346 96.2(6) . . ?
O2W3 W34 O346 159.3(6) . . ?
O345 W34 O346 87.0(6) . . ?
O324 W34 O346 82.7(5) . . ?
O34' W34 O2A3 166.3(6) . . ?
O2W3 W34 O2A3 89.0(5) . . ?
O345 W34 O2A3 72.8(5) . . ?
O324 W34 O2A3 83.4(5) . . ?
O346 W34 O2A3 72.5(5) . . ?
O35' W35 O35* 104.4(7) . . ?
O35' W35 O357 101.0(7) . . ?
O35* W35 O357 95.3(7) . . ?
O35' W35 O345 97.2(7) . . ?
O35* W35 O345 93.3(6) . . ?
O357 W35 O345 157.2(6) . . ?
O35' W35 O356 91.6(6) . . ?
O35* W35 O356 163.8(6) . . ?
O357 W35 O356 84.2(6) . . ?
O345 W35 O356 81.7(5) . . ?
O35' W35 O2A3 161.7(6) . . ?
O35* W35 O2A3 92.1(6) . . ?
O357 W35 O2A3 85.1(6) . . ?
O345 W35 O2A3 73.5(5) . . ?
O356 W35 O2A3 71.7(5) . . ?
O35' W35 Na4 49.1(6) . . ?
O35* W35 Na4 152.4(6) . . ?
O357 W35 Na4 84.7(5) . . ?
O345 W35 Na4 97.2(4) . . ?
O356 W35 Na4 43.8(4) . . ?
O2A3 W35 Na4 115.4(4) . . ?
O36' W36 O356 102.6(6) . . ?
O36' W36 O346 99.8(6) . . ?
O356 W36 O346 93.1(6) . . ?
O36' W36 O369 101.3(6) . . ?
O356 W36 O369 92.4(6) . . ?
O346 W36 O369 156.4(6) . . ?
O36' W36 O336 100.1(6) . . ?
O356 W36 O336 157.2(6) . . ?
O346 W36 O336 85.3(6) . . ?
O369 W36 O336 80.8(6) . . ?
O36' W36 O2A3 172.7(5) . . ?
O356 W36 O2A3 74.7(5) . . ?
O346 W36 O2A3 73.8(5) . . ?
O369 W36 O2A3 85.7(5) . . ?
O336 W36 O2A3 83.1(5) . . ?
O37* W37 O37' 104.8(7) . . ?
O37* W37 O357 94.4(7) . . ?
O37' W37 O357 100.7(7) . . ?
O37* W37 O378 93.5(7) . . ?
O37' W37 O378 98.6(7) . . ?
O357 W37 O378 156.5(6) . . ?
O37* W37 O379 162.2(7) . . ?
O37' W37 O379 92.9(7) . . ?
O357 W37 O379 84.0(6) . . ?
O378 W37 O379 81.8(6) . . ?
O37* W37 O3A3 89.9(6) . . ?
O37' W37 O3A3 163.3(6) . . ?
O357 W37 O3A3 85.6(6) . . ?
O378 W37 O3A3 72.3(6) . . ?
O379 W37 O3A3 72.3(6) . . ?
O38' W38 O4W2 102.3(5) . . ?
O38' W38 O378 100.1(7) . . ?
O4W2 W38 O378 95.5(5) . . ?
O38' W38 O318 104.1(7) . . ?
O4W2 W38 O318 87.5(5) . . ?
O378 W38 O318 154.4(6) . . ?
O38' W38 O389 95.3(7) . . ?
O4W2 W38 O389 161.8(4) . . ?
O378 W38 O389 85.9(6) . . ?
O318 W38 O389 83.7(6) . . ?
O38' W38 O3A3 166.0(6) . . ?
O4W2 W38 O3A3 90.0(4) . . ?
O378 W38 O3A3 71.9(6) . . ?
O318 W38 O3A3 82.7(5) . . ?
O389 W38 O3A3 73.1(5) . . ?
O38' W38 Na12 84.8(7) . . ?
O4W2 W38 Na12 130.7(6) . . ?
O378 W38 Na12 131.7(6) . . ?
O318 W38 Na12 44.2(5) . . ?
O389 W38 Na12 45.9(6) . . ?
O3A3 W38 Na12 92.2(5) . . ?
O39' W39 O379 101.3(7) . . ?
O39' W39 O369 100.5(7) . . ?
O379 W39 O369 92.7(7) . . ?
O39' W39 O389 100.9(6) . . ?
O379 W39 O389 91.9(7) . . ?
O369 W39 O389 156.8(6) . . ?
O39' W39 O339 99.7(7) . . ?
O379 W39 O339 159.0(6) . . ?
O369 W39 O339 82.2(6) . . ?
O389 W39 O339 85.3(6) . . ?
O39' W39 O3A3 172.3(6) . . ?
O379 W39 O3A3 73.9(6) . . ?
O369 W39 O3A3 85.9(5) . . ?
O389 W39 O3A3 73.6(5) . . ?
O339 W39 O3A3 85.4(5) . . ?
O39' W39 Na12 89.5(6) . . ?
O379 W39 Na12 135.8(6) . . ?
O369 W39 Na12 127.7(6) . . ?
O389 W39 Na12 43.9(6) . . ?
O339 W39 Na12 45.4(5) . . ?
O3A3 W39 Na12 90.1(5) . . ?
W32 O32' Na10 135.6(8) . . ?
W33 O33' Na9 148.6(9) . 1_655 ?
W34 O34' Na1 157.2(8) . . ?
W35 O35' Na18 131.9(10) . . ?
W35 O35' Na15 166.3(11) . . ?
Na18 O35' Na15 54.1(10) . . ?
W35 O35' Na4 100.8(7) . . ?
Na18 O35' Na4 116.6(9) . . ?
Na15 O35' Na4 83.6(9) . . ?
W35 O35* Na19 147.1(12) . . ?
W36 O36' Na3 141.0(8) . . ?
W36 O36' Na6 121.4(7) . . ?
Na3 O36' Na6 92.7(6) . . ?
W39 O39' Na13 169.2(10) . . ?
W31 O312 W32 120.2(7) . . ?
W31 O313 W33 120.2(7) . . ?
W31 O313 Na12 98.3(7) . . ?
W33 O313 Na12 98.7(7) . . ?
W31 O318 W38 147.7(8) . . ?
W31 O318 Na12 108.4(8) . . ?
W38 O318 Na12 102.8(8) . . ?
W32 O323 W33 121.5(7) . . ?
W32 O324 W34 147.3(7) . . ?
W33 O336 W36 151.7(8) . . ?
W33 O339 W39 147.5(8) . . ?
W33 O339 Na12 106.9(8) . . ?
W39 O339 Na12 102.0(7) . . ?
W34 O345 W35 120.5(7) . . ?
W36 O346 W34 122.7(7) . . ?
W36 O356 W35 119.8(7) . . ?
W36 O356 Na4 142.3(8) . . ?
W35 O356 Na4 97.7(6) . . ?
W37 O357 W35 143.8(9) . . ?
W39 O369 W36 158.1(9) . . ?
W38 O378 W37 122.2(8) . . ?
W39 O379 W37 120.5(8) . . ?
W39 O389 W38 121.7(7) . . ?
W39 O389 Na12 105.4(8) . . ?
W38 O389 Na12 100.2(7) . . ?
O6W4 W4 O5W4 100.6(6) . . ?
O6W4 W4 O3W4 92.3(6) . . ?
O5W4 W4 O3W4 99.8(6) . . ?
O6W4 W4 O1W4 101.3(6) . . ?
O5W4 W4 O1W4 96.3(6) . . ?
O3W4 W4 O1W4 156.6(5) . . ?
O6W4 W4 O4W4 167.0(6) . . ?
O5W4 W4 O4W4 90.9(6) . . ?
O3W4 W4 O4W4 79.7(6) . . ?
O1W4 W4 O4W4 83.2(6) . . ?
O6W4 W4 O2W4 84.6(6) . . ?
O5W4 W4 O2W4 173.1(6) . . ?
O3W4 W4 O2W4 84.4(5) . . ?
O1W4 W4 O2W4 78.0(5) . . ?
O4W4 W4 O2W4 84.5(5) . . ?
O6W4 W4 Na8 52.3(5) . . ?
O5W4 W4 Na8 84.4(5) . . ?
O3W4 W4 Na8 46.7(4) . . ?
O1W4 W4 Na8 152.9(5) . . ?
O4W4 W4 Na8 123.9(5) . . ?
O2W4 W4 Na8 102.5(4) . . ?
W41 O1W4 W4 152.4(7) . . ?
W48 O2W4 W4 153.9(8) . . ?
W11 O3W4 W4 145.9(7) . . ?
W11 O3W4 Na8 105.4(6) . . ?
W4 O3W4 Na8 99.8(6) . . ?
W18 O4W4 W4 150.5(8) . . ?
W4 O5W4 Ce1 152.7(7) . . ?
W4 O6W4 Ce2 170.1(8) . . ?
W4 O6W4 Na8 97.6(6) . . ?
Ce2 O6W4 Na8 89.4(5) . . ?
O1A4 As4 O3A4 95.8(6) . . ?
O1A4 As4 O2A4 96.9(6) . . ?
O3A4 As4 O2A4 98.2(6) . . ?
As4 O1A4 W41 118.1(6) . . ?
As4 O1A4 W43 135.4(7) . . ?
W41 O1A4 W43 93.1(4) . . ?
As4 O1A4 W42 115.1(6) . . ?
W41 O1A4 W42 93.4(5) . . ?
W43 O1A4 W42 92.1(4) . . ?
As4 O2A4 W45 115.1(6) . . ?
As4 O2A4 W46 135.8(6) . . ?
W45 O2A4 W46 94.1(5) . . ?
As4 O2A4 W44 118.4(6) . . ?
W45 O2A4 W44 91.2(4) . . ?
W46 O2A4 W44 91.7(4) . . ?
As4 O3A4 W47 116.8(6) . . ?
As4 O3A4 W49 133.8(7) . . ?
W47 O3A4 W49 94.0(5) . . ?
As4 O3A4 W48 119.4(6) . . ?
W47 O3A4 W48 91.4(5) . . ?
W49 O3A4 W48 91.3(4) . . ?
O41' W41 O1W4 102.5(6) . . ?
O41' W41 O413 98.2(6) . . ?
O1W4 W41 O413 159.1(6) . . ?
O41' W41 O418 100.9(6) . . ?
O1W4 W41 O418 88.5(6) . . ?
O413 W41 O418 90.3(6) . . ?
O41' W41 O412 100.2(6) . . ?
O1W4 W41 O412 86.9(6) . . ?
O413 W41 O412 86.9(6) . . ?
O418 W41 O412 159.0(6) . . ?
O41' W41 O1A4 169.7(6) . . ?
O1W4 W41 O1A4 85.0(5) . . ?
O413 W41 O1A4 74.2(5) . . ?
O418 W41 O1A4 86.2(5) . . ?
O412 W41 O1A4 72.9(5) . . ?
O42' W42 O424 102.6(6) . . ?
O42' W42 O3W3 103.0(6) . . ?
O424 W42 O3W3 88.7(6) . . ?
O42' W42 O412 99.3(6) . . ?
O424 W42 O412 158.0(6) . . ?
O3W3 W42 O412 88.3(6) . . ?
O42' W42 O423 99.4(6) . . ?
O424 W42 O423 88.0(6) . . ?
O3W3 W42 O423 157.5(6) . . ?
O412 W42 O423 86.4(6) . . ?
O42' W42 O1A4 168.6(6) . . ?
O424 W42 O1A4 85.8(5) . . ?
O3W3 W42 O1A4 84.6(5) . . ?
O412 W42 O1A4 72.2(5) . . ?
O423 W42 O1A4 72.9(5) . . ?
O43' W43 O436 101.2(7) . . ?
O43' W43 O439 102.3(6) . . ?
O436 W43 O439 90.6(6) . . ?
O43' W43 O423 99.5(7) . . ?
O436 W43 O423 90.1(6) . . ?
O439 W43 O423 157.6(6) . . ?
O43' W43 O413 98.4(6) . . ?
O436 W43 O413 160.1(6) . . ?
O439 W43 O413 88.3(6) . . ?
O423 W43 O413 83.5(6) . . ?
O43' W43 O1A4 168.8(6) . . ?
O436 W43 O1A4 88.0(5) . . ?
O439 W43 O1A4 83.6(5) . . ?
O423 W43 O1A4 74.0(5) . . ?
O413 W43 O1A4 72.1(5) . . ?
O44' W44 O4W3 104.0(7) . . ?
O44' W44 O445 100.7(6) . . ?
O4W3 W44 O445 96.5(6) . . ?
O44' W44 O424 103.6(6) . . ?
O4W3 W44 O424 87.9(6) . . ?
O445 W44 O424 153.5(6) . . ?
O44' W44 O446 93.1(6) . . ?
O4W3 W44 O446 162.0(6) . . ?
O445 W44 O446 85.5(6) . . ?
O424 W44 O446 82.7(6) . . ?
O44' W44 O2A4 162.7(6) . . ?
O4W3 W44 O2A4 92.7(5) . . ?
O445 W44 O2A4 72.6(5) . . ?
O424 W44 O2A4 81.1(5) . . ?
O446 W44 O2A4 70.8(5) . . ?
O45' W45 O2C2 104.9(7) . . ?
O45' W45 O445 98.0(7) . . ?
O2C2 W45 O445 93.4(6) . . ?
O45' W45 O457 99.4(6) . . ?
O2C2 W45 O457 92.2(6) . . ?
O445 W45 O457 159.6(6) . . ?
O45' W45 O456 97.0(6) . . ?
O2C2 W45 O456 158.2(6) . . ?
O445 W45 O456 83.2(5) . . ?
O457 W45 O456 84.3(5) . . ?
O45' W45 O2A4 167.2(6) . . ?
O2C2 W45 O2A4 86.4(6) . . ?
O445 W45 O2A4 74.8(5) . . ?
O457 W45 O2A4 86.1(5) . . ?
O456 W45 O2A4 71.9(5) . . ?
O46' W46 O456 100.3(7) . . ?
O46' W46 O446 100.6(7) . . ?
O456 W46 O446 92.6(6) . . ?
O46' W46 O469 102.0(7) . . ?
O456 W46 O469 90.3(6) . . ?
O446 W46 O469 156.3(6) . . ?
O46' W46 O436 100.7(7) . . ?
O456 W46 O436 158.9(6) . . ?
O446 W46 O436 86.2(6) . . ?
O469 W46 O436 82.8(6) . . ?
O46' W46 O2A4 172.2(6) . . ?
O456 W46 O2A4 73.8(5) . . ?
O446 W46 O2A4 74.9(5) . . ?
O469 W46 O2A4 83.3(5) . . ?
O436 W46 O2A4 85.6(5) . . ?
O47' W47 O3C2 106.2(6) . . ?
O47' W47 O457 100.5(6) . . ?
O3C2 W47 O457 93.4(6) . . ?
O47' W47 O478 95.5(6) . . ?
O3C2 W47 O478 93.2(6) . . ?
O457 W47 O478 160.2(5) . . ?
O47' W47 O479 93.9(6) . . ?
O3C2 W47 O479 159.9(6) . . ?
O457 W47 O479 84.1(5) . . ?
O478 W47 O479 83.3(5) . . ?
O47' W47 O3A4 165.1(5) . . ?
O3C2 W47 O3A4 86.4(6) . . ?
O457 W47 O3A4 86.4(5) . . ?
O478 W47 O3A4 75.5(5) . . ?
O479 W47 O3A4 73.5(5) . . ?
O48' W48 O2W4 103.1(6) . . ?
O48' W48 O478 100.6(6) . . ?
O2W4 W48 O478 98.4(6) . . ?
O48' W48 O418 104.1(6) . . ?
O2W4 W48 O418 87.9(6) . . ?
O478 W48 O418 152.4(6) . . ?
O48' W48 O489 94.2(6) . . ?
O2W4 W48 O489 161.6(6) . . ?
O478 W48 O489 84.2(6) . . ?
O418 W48 O489 81.8(6) . . ?
O48' W48 O3A4 163.0(6) . . ?
O2W4 W48 O3A4 93.2(5) . . ?
O478 W48 O3A4 71.8(5) . . ?
O418 W48 O3A4 81.1(5) . . ?
O489 W48 O3A4 70.3(5) . . ?
O49' W49 O489 100.4(6) . . ?
O49' W49 O479 99.7(6) . . ?
O489 W49 O479 91.7(6) . . ?
O49' W49 O469 100.2(6) . . ?
O489 W49 O469 158.5(6) . . ?
O479 W49 O469 90.9(6) . . ?
O49' W49 O439 101.0(6) . . ?
O489 W49 O439 87.7(6) . . ?
O479 W49 O439 159.1(6) . . ?
O469 W49 O439 82.4(6) . . ?
O49' W49 O3A4 172.9(6) . . ?
O489 W49 O3A4 75.6(5) . . ?
O479 W49 O3A4 74.7(5) . . ?
O469 W49 O3A4 84.5(5) . . ?
O439 W49 O3A4 84.9(5) . . ?
O49' W49 Na20 33.7(9) . . ?
O489 W49 Na20 128.2(8) . . ?
O479 W49 Na20 80.4(8) . . ?
O469 W49 Na20 73.2(8) . . ?
O439 W49 Na20 116.1(8) . . ?
O3A4 W49 Na20 146.1(8) . . ?
W44 O44' Na1 121.0(7) . . ?
W45 O45' Na16 133.7(13) . . ?
W46 O46' Na3 154.9(9) . 2_675 ?
W47 O47' Ce2 160.0(7) . 2_665 ?
W49 O49' Na9 145.2(9) . . ?
W49 O49' Na20 123.7(13) . . ?
Na9 O49' Na20 90.2(12) . . ?
W42 O412 W41 121.3(7) . . ?
W41 O413 W43 120.5(7) . . ?
W41 O418 W48 146.9(8) . . ?
W43 O423 W42 120.8(7) . . ?
W42 O424 W44 146.7(8) . . ?
W43 O436 W46 147.1(8) . . ?
W43 O439 W49 150.0(8) . . ?
W44 O445 W45 120.5(7) . . ?
W46 O446 W44 122.2(7) . . ?
W46 O456 W45 120.2(7) . . ?
W47 O457 W45 142.1(7) . . ?
W49 O469 W46 157.7(8) . . ?
W48 O478 W47 120.6(7) . . ?
W49 O479 W47 117.7(7) . . ?
W49 O489 W48 122.7(7) . . ?

loop_
_geom_bond_atom_site_label_1
_geom_bond_atom_site_label_2
_geom_bond_distance
_geom_bond_site_symmetry_2
_geom_bond_publ_flag
W1 O5W1 1.730(14) . ?
W1 O6W1 1.765(14) . ?
W1 O3W1 1.938(14) . ?
W1 O1W1 1.947(13) . ?
W1 O2W1 2.066(15) . ?
W1 O4W1 2.168(14) . ?
W1 Na8 3.439(14) . ?
O1W1 W12 1.916(13) . ?
O1W1 Na8 2.499(19) . ?
O2W1 W14 1.830(14) . ?
O3W1 W22 1.893(14) . ?
O4W1 W24 1.787(14) . ?
O5W1 Ce1 2.493(14) . ?
O6W1 Ce3 2.461(14) . ?
O6W1 Na8 2.799(19) . ?
As1 O2A1 1.775(13) . ?
As1 O1A1 1.803(13) . ?
As1 O3A1 1.823(14) . ?
O1A1 W13 2.339(12) . ?
O1A1 W12 2.341(13) . ?
O1A1 W11 2.342(13) . ?
O2A1 W15 2.303(14) . ?
O2A1 W14 2.401(13) . ?
O2A1 W16 2.420(13) . ?
O3A1 W17 2.251(14) . ?
O3A1 W19 2.401(14) . ?
O3A1 W18 2.404(14) . ?
W11 O11' 1.719(15) . ?
W11 O3W4 1.900(13) . ?
W11 O113 1.914(14) . ?
W11 O118 1.914(14) . ?
W11 O112 1.949(13) . ?
W11 Na8 3.569(14) . ?
W12 O12' 1.737(15) . ?
W12 O124 1.856(13) . ?
W12 O123 1.914(13) . ?
W12 O112 1.977(13) . ?
W12 Na8 3.570(14) . ?
W13 O13' 1.738(16) . ?
W13 O136 1.856(14) . ?
W13 O139 1.864(14) . ?
W13 O123 1.987(14) . ?
W13 O113 1.993(15) . ?
W14 O14' 1.727(15) . ?
W14 O145 1.921(15) . ?
W14 O124 1.980(13) . ?
W14 O146 2.025(14) . ?
W15 O15' 1.730(18) . ?
W15 O15* 1.734(17) . ?
W15 O157 1.927(15) . ?
W15 O145 1.952(14) . ?
W15 O156 2.120(15) . ?
W16 O16' 1.730(17) . ?
W16 O156 1.845(15) . ?
W16 O146 1.865(14) . ?
W16 O169 1.927(15) . ?
W16 O136 1.995(15) . ?
W17 O17' 1.752(15) . ?
W17 O17* 1.758(18) . ?
W17 O157 1.910(16) . ?
W17 O178 1.969(14) . ?
W17 O179 2.103(16) . ?
W18 O18' 1.716(15) . ?
W18 O4W4 1.839(14) . ?
W18 O178 1.911(15) . ?
W18 O118 1.927(14) . ?
W18 O189 2.020(15) . ?
W19 O19' 1.713(15) . ?
W19 O179 1.828(16) . ?
W19 O189 1.892(15) . ?
W19 O169 1.922(15) . ?
W19 O139 1.986(15) . ?
O11' Na16 2.32(4) 2_665 ?
O12' Na6 2.76(2) 1_545 ?
O15' Na7 2.44(2) . ?
O15* Na14 2.43(3) . ?
O19' Na5 2.44(2) . ?
O112 Na8 2.684(19) . ?
W2 O5W2 1.757(15) . ?
W2 O6W2 1.787(15) . ?
W2 O3W2 1.924(13) . ?
W2 O1W2 1.932(13) . ?
W2 O4W2 2.098(14) . ?
W2 O2W2 2.146(14) . ?
O1W2 W21 1.898(13) . ?
O2W2 W28 1.804(14) . ?
O3W2 W31 1.909(13) . ?
O4W2 W38 1.809(13) . ?
O5W2 Ce1 2.486(14) . ?
O6W2 Ce3 2.422(15) . ?
As2 O1A2 1.784(15) . ?
As2 O2A2 1.804(14) . ?
As2 O3A2 1.808(13) . ?
O1A2 W21 2.325(14) . ?
O1A2 W22 2.342(14) . ?
O1A2 W23 2.344(14) . ?
O2A2 W25 2.277(14) . ?
O2A2 W26 2.372(14) . ?
O2A2 W24 2.414(14) . ?
O3A2 W27 2.264(14) . ?
O3A2 W29 2.375(13) . ?
O3A2 W28 2.412(13) . ?
W21 O21' 1.717(16) . ?
W21 O218 1.874(14) . ?
W21 O212 1.937(14) . ?
W21 O213 1.939(16) . ?
W22 O22' 1.718(17) . ?
W22 O224 1.878(15) . ?
W22 O223 1.929(16) . ?
W22 O212 1.961(14) . ?
W22 Na11 3.594(17) . ?
W23 O23' 1.730(18) . ?
W23 O239 1.859(16) . ?
W23 O236 1.887(17) . ?
W23 O213 1.954(16) . ?
W23 O223 1.981(16) . ?
W23 Na11 3.513(17) . ?
W24 O24' 1.733(17) . ?
W24 O245 1.918(15) . ?
W24 O224 1.984(15) . ?
W24 O246 2.048(16) . ?
W24 Na11 3.591(18) . ?
W25 O25' 1.735(17) . ?
W25 O2C3 1.781(15) . ?
W25 O257 1.931(16) . ?
W25 O245 1.941(15) . ?
W25 O256 2.076(16) . ?
W25 Na20 3.58(5) 2_665 ?
W26 O26' 1.725(18) . ?
W26 O256 1.861(17) . ?
W26 O246 1.874(16) . ?
W26 O269 1.910(15) . ?
W26 O236 1.958(17) . ?
W26 Na11 3.488(18) . ?
W27 O27' 1.733(16) . ?
W27 O3C3 1.769(15) . ?
W27 O257 1.921(16) . ?
W27 O278 1.962(14) . ?
W27 O279 2.093(16) . ?
W28 O28' 1.721(16) . ?
W28 O278 1.917(15) . ?
W28 O218 1.968(14) . ?
W28 O289 2.059(15) . ?
W29 O29' 1.751(16) . ?
W29 O289 1.856(15) . ?
W29 O279 1.886(17) . ?
W29 O269 1.907(15) . ?
W29 O239 1.981(16) . ?
O21' Na21 2.55(4) 2_766 ?
O21' Na17 2.72(4) . ?
O25' Na20 2.50(5) 2_665 ?
O223 Na11 2.74(2) . ?
O224 Na11 2.55(2) . ?
O236 Na11 2.50(2) . ?
O246 Na11 2.57(2) . ?
Na1 O34' 2.329(17) . ?
Na1 O1W 2.358(19) 2_675 ?
Na1 O7W 2.41(2) . ?
Na1 O1W 2.44(2) . ?
Na1 O14W 2.47(3) . ?
Na1 O44' 2.595(18) . ?
Na1 Na1 3.47(2) 2_675 ?
Na1 Na2 3.860(15) 2_675 ?
Na2 O11W 2.34(3) . ?
Na2 O4W 2.37(2) 2_675 ?
Na2 O5W 2.41(2) . ?
Na2 O2W 2.44(2) . ?
Na2 O25W 2.45(3) 2_765 ?
Na2 O7W 2.45(2) 2_675 ?
Na2 Na10 3.269(19) . ?
Na2 Na1 3.860(15) 2_675 ?
Na3 O6W 2.32(2) . ?
Na3 O26W 2.33(4) 1_565 ?
Na3 O53W 2.40(4) 2_675 ?
Na3 O17W 2.43(3) 1_565 ?
Na3 O46' 2.489(19) 2_675 ?
Na3 O36' 2.501(18) . ?
Na3 Na6 3.739(17) . ?
Na3 Na20 3.96(5) 2_675 ?
Na4 O8W 2.32(3) . ?
Na4 O24W 2.34(3) 1_565 ?
Na4 O9W 2.35(3) 1_565 ?
Na4 O356 2.385(19) . ?
Na4 O19W 2.40(3) . ?
Na4 O35' 2.63(2) . ?
Na4 Na15 3.38(3) . ?
Na4 W35 3.415(12) . ?
Na4 Na6 3.529(18) . ?
Na5 O32W 2.34(4) 2_656 ?
Na5 O20W 2.34(3) 1_455 ?
Na5 O75W 2.39(8) . ?
Na5 O21W 2.39(3) 2_666 ?
Na5 O64W 2.41(4) . ?
Na5 Na15 3.68(3) 2_666 ?
Na5 Na17 3.98(4) 1_455 ?
Na6 O17W 2.39(3) 1_565 ?
Na6 O13W 2.40(2) 1_565 ?
Na6 O9W 2.44(3) 1_565 ?
Na6 O8W 2.47(3) . ?
Na6 O6C1 2.57(2) . ?
Na6 O36' 2.665(19) . ?
Na6 O12' 2.76(2) 1_565 ?
Na7 O41W 2.29(5) . ?
Na7 O12W 2.36(3) 2_666 ?
Na7 O3W 2.37(2) 2_666 ?
Na7 O49W 2.43(4) . ?
Na7 O50W 2.44(4) . ?
Na7 Na19 4.17(4) 2_666 ?
Na7 Na14 4.18(3) . ?
Na8 O1C3 2.31(2) . ?
Na8 O4C2 2.48(2) . ?
Na8 O3W4 2.559(19) . ?
Na8 O23C 2.69(3) . ?
Na8 O6W4 2.76(2) . ?
Na8 W4 3.463(14) . ?
Na9 O58W 2.26(5) . ?
Na9 O49' 2.34(2) . ?
Na9 O33' 2.38(2) 1_455 ?
Na9 O33W 2.38(4) 2_665 ?
Na9 O60W 2.54(5) 1_455 ?
Na9 O44W 2.68(5) 2_665 ?
Na9 Na20 3.42(5) . ?
Na10 O38W 2.28(4) 2_765 ?
Na10 O27W 2.32(3) . ?
Na10 O5W 2.41(3) . ?
Na10 O11W 2.52(3) . ?
Na10 O32' 2.57(2) . ?
Na10 O80W 2.67(9) . ?
Na10 O25W 2.70(3) 2_765 ?
Na10 O36W 2.90(6) . ?
Na11 O70W 2.47(6) . ?
Na11 O70W 2.73(6) 2_756 ?
Na11 Na11 4.14(4) 2_756 ?
Na12 O60W 2.36(6) . ?
Na12 O67W 2.40(7) . ?
Na12 O318 2.53(3) . ?
Na12 O389 2.59(3) . ?
Na12 O339 2.62(3) . ?
Na12 O56W 2.66(5) . ?
Na12 O313 2.78(3) . ?
Na12 W38 3.54(2) . ?
Na12 W39 3.60(2) . ?
Na12 W31 3.60(2) . ?
Na12 W33 3.64(2) . ?
Na13 O35W 2.34(4) 1_565 ?
Na13 O39' 2.46(3) . ?
Na13 O42W 2.47(4) 1_655 ?
Na13 O72W 2.56(7) . ?
Na13 O29W 2.57(4) 1_655 ?
Na13 O54W 2.70(5) . ?
Na14 O61W 2.14(5) . ?
Na14 O3C1 2.23(3) . ?
Na14 O31W 2.28(5) . ?
Na14 O2C1 2.60(3) . ?
Na14 O41W 2.72(5) . ?
Na14 Ce1 3.97(2) . ?
Na15 O77W 2.14(5) . ?
Na15 Na18 2.20(4) . ?
Na15 O21W 2.36(4) . ?
Na15 O23W 2.36(4) 2_666 ?
Na15 O35' 2.43(3) . ?
Na15 O64W 2.57(5) 2_666 ?
Na15 O24W 2.61(4) 1_565 ?
Na15 Na5 3.68(3) 2_666 ?
Na16 O69W 2.24(7) . ?
Na16 O11' 2.32(4) 2_665 ?
Na16 O68W 2.40(8) . ?
Na16 O27W 2.42(5) . ?
Na16 O45' 2.43(4) . ?
Na17 O65W 2.32(6) . ?
Na17 O20W 2.47(5) . ?
Na17 O22W 2.49(5) . ?
Na17 O59W 2.49(6) . ?
Na17 O81W 2.80(6) 2_766 ?
Na17 Na21 3.62(5) 2_766 ?
Na17 Na5 3.98(4) 1_655 ?
Na18 O23W 2.30(4) 2_666 ?
Na18 O77W 2.33(5) . ?
Na18 O35' 2.41(3) . ?
Na18 O63W 2.43(5) . ?
Na18 O78W 2.46(5) . ?
Na18 Na19 4.19(4) . ?
Na19 O5C1 2.27(4) . ?
Na19 O35* 2.28(4) . ?
Na19 O50W 2.31(5) 2_666 ?
Na19 O78W 2.33(5) . ?
Na19 O4C1 2.51(4) . ?
Na19 O51W 2.57(6) . ?
Na19 Ce1 3.96(4) . ?
Na19 Na7 4.17(4) 2_666 ?
Na20 O53W 2.40(6) . ?
Na20 O44W 2.42(7) 2_665 ?
Na20 O49' 2.48(5) . ?
Na20 O25' 2.50(5) 2_665 ?
Na20 O5C3 2.75(5) 2_665 ?
Na20 O28W 2.78(6) . ?
Na20 W25 3.58(5) 2_665 ?
Na20 W49 3.72(5) . ?
Na20 Na3 3.96(5) 2_675 ?
Na21 O76W 2.34(11) . ?
Na21 O55W 2.37(6) . ?
Na21 O15W 2.40(4) 2_766 ?
Na21 O22W 2.49(5) 2_766 ?
Na21 O39W 2.51(8) 2_766 ?
Na21 O21' 2.55(4) 2_766 ?
Na21 O73W 2.91(7) 2_766 ?
Na21 Na17 3.62(5) 2_766 ?
O1W Na1 2.358(19) 2_675 ?
O3W Na7 2.37(2) 2_666 ?
O4W Na2 2.37(2) 2_675 ?
O7W Na2 2.45(2) 2_675 ?
O9W Na4 2.35(3) 1_545 ?
O9W Na6 2.44(3) 1_545 ?
O12W Na7 2.36(3) 2_666 ?
O13W Na6 2.40(2) 1_545 ?
O15W Na21 2.40(4) 2_766 ?
O17W Na6 2.39(3) 1_545 ?
O17W Na3 2.43(3) 1_545 ?
O20W Na5 2.34(3) 1_655 ?
O21W Na5 2.39(3) 2_666 ?
O22W Na21 2.49(5) 2_766 ?
O23W Na18 2.30(4) 2_666 ?
O23W Na15 2.36(4) 2_666 ?
O24W Na4 2.34(3) 1_545 ?
O24W Na15 2.61(4) 1_545 ?
O25W Na2 2.45(3) 2_765 ?
O25W Na10 2.70(3) 2_765 ?
O26W Na3 2.33(4) 1_545 ?
O29W Na13 2.57(4) 1_455 ?
O32W Na5 2.34(4) 2_656 ?
O33W Na9 2.38(4) 2_665 ?
O35W Na13 2.34(4) 1_545 ?
O38W Na10 2.28(4) 2_765 ?
O39W Na21 2.51(8) 2_766 ?
O42W Na13 2.47(4) 1_455 ?
O44W Na20 2.42(7) 2_665 ?
O44W Na9 2.68(5) 2_665 ?
O50W Na19 2.31(5) 2_666 ?
O53W Na3 2.40(4) 2_675 ?
O60W Na9 2.54(5) 1_655 ?
O64W Na15 2.57(5) 2_666 ?
O70W Na11 2.73(6) 2_756 ?
O73W Na21 2.91(7) 2_766 ?
O81W Na17 2.80(6) 2_766 ?
Ce1 O5W4 2.495(13) . ?
Ce1 O5W3 2.497(13) . ?
Ce1 O3C1 2.52(2) . ?
Ce1 O5C1 2.520(19) . ?
Ce1 O1C1 2.533(15) . ?
Ce1 O4C1 2.611(18) . ?
Ce1 O2C1 2.651(18) . ?
Ce2 O23C 2.38(2) . ?
Ce2 O2C2 2.397(14) . ?
Ce2 O6W4 2.448(14) . ?
Ce2 O3C2 2.451(13) . ?
Ce2 O6W3 2.465(14) . ?
Ce2 O47' 2.480(14) 2_665 ?
Ce2 O1C2 2.681(18) . ?
Ce2 O4C2 2.766(15) . ?
O2C2 W45 1.772(14) . ?
O3C2 W47 1.769(13) . ?
O23C Ce3 2.40(2) . ?
Ce3 O2C3 2.410(15) . ?
Ce3 O3C3 2.470(15) . ?
Ce3 O5C3 2.562(19) . ?
Ce3 O4C3 2.59(2) . ?
Ce3 O1C3 2.701(19) . ?
O5C3 Na20 2.75(5) 2_665 ?
W3 O5W3 1.768(14) . ?
W3 O6W3 1.783(14) . ?
W3 O1W3 1.912(12) . ?
W3 O3W3 1.938(13) . ?
W3 O2W3 2.086(14) . ?
W3 O4W3 2.158(15) . ?
O1W3 W32 1.903(12) . ?
O2W3 W34 1.816(14) . ?
O3W3 W42 1.920(13) . ?
O4W3 W44 1.789(15) . ?
As3 O3A3 1.807(13) . ?
As3 O1A3 1.808(14) . ?
As3 O2A3 1.809(13) . ?
O1A3 W31 2.332(13) . ?
O1A3 W33 2.336(13) . ?
O1A3 W32 2.358(13) . ?
O2A3 W35 2.290(14) . ?
O2A3 W34 2.382(13) . ?
O2A3 W36 2.405(13) . ?
O3A3 W37 2.294(14) . ?
O3A3 W38 2.370(13) . ?
O3A3 W39 2.415(13) . ?
W31 O31' 1.706(15) . ?
W31 O318 1.879(14) . ?
W31 O313 1.921(14) . ?
W31 O312 1.955(14) . ?
W32 O32' 1.720(15) . ?
W32 O324 1.889(12) . ?
W32 O323 1.908(13) . ?
W32 O312 1.956(14) . ?
W33 O33' 1.728(15) . ?
W33 O336 1.830(13) . ?
W33 O339 1.877(14) . ?
W33 O313 1.970(14) . ?
W33 O323 1.973(13) . ?
W34 O34' 1.731(14) . ?
W34 O345 1.899(14) . ?
W34 O324 1.971(13) . ?
W34 O346 1.995(13) . ?
W35 O35' 1.744(17) . ?
W35 O35* 1.762(15) . ?
W35 O357 1.939(15) . ?
W35 O345 1.987(14) . ?
W35 O356 2.144(14) . ?
W36 O36' 1.748(14) . ?
W36 O356 1.812(14) . ?
W36 O346 1.883(13) . ?
W36 O369 1.917(14) . ?
W36 O336 1.995(14) . ?
W37 O37* 1.731(15) . ?
W37 O37' 1.734(17) . ?
W37 O357 1.906(15) . ?
W37 O378 1.972(15) . ?
W37 O379 2.105(16) . ?
W38 O38' 1.706(16) . ?
W38 O378 1.889(15) . ?
W38 O318 1.979(15) . ?
W38 O389 2.010(14) . ?
W39 O39' 1.731(15) . ?
W39 O379 1.841(16) . ?
W39 O369 1.910(14) . ?
W39 O389 1.910(14) . ?
W39 O339 1.982(15) . ?
O33' Na9 2.38(2) 1_655 ?
W4 O6W4 1.750(14) . ?
W4 O5W4 1.757(13) . ?
W4 O3W4 1.939(13) . ?
W4 O1W4 1.941(13) . ?
W4 O4W4 2.065(14) . ?
W4 O2W4 2.215(13) . ?
O1W4 W41 1.883(13) . ?
O2W4 W48 1.770(13) . ?
As4 O1A4 1.790(13) . ?
As4 O3A4 1.794(13) . ?
As4 O2A4 1.798(13) . ?
O1A4 W41 2.311(13) . ?
O1A4 W43 2.339(12) . ?
O1A4 W42 2.356(13) . ?
O2A4 W45 2.295(13) . ?
O2A4 W46 2.356(12) . ?
O2A4 W44 2.412(12) . ?
O3A4 W47 2.270(14) . ?
O3A4 W49 2.360(13) . ?
O3A4 W48 2.457(13) . ?
W41 O41' 1.732(15) . ?
W41 O413 1.902(14) . ?
W41 O418 1.904(14) . ?
W41 O412 1.958(13) . ?
W42 O42' 1.726(15) . ?
W42 O424 1.895(14) . ?
W42 O412 1.939(13) . ?
W42 O423 1.965(14) . ?
W43 O43' 1.713(15) . ?
W43 O436 1.865(14) . ?
W43 O439 1.875(13) . ?
W43 O423 1.923(14) . ?
W43 O413 1.985(14) . ?
W44 O44' 1.733(14) . ?
W44 O445 1.920(14) . ?
W44 O424 1.960(14) . ?
W44 O446 2.041(14) . ?
W45 O45' 1.717(16) . ?
W45 O445 1.955(14) . ?
W45 O457 1.956(13) . ?
W45 O456 2.060(13) . ?
W46 O46' 1.724(15) . ?
W46 O456 1.864(13) . ?
W46 O446 1.867(14) . ?
W46 O469 1.937(14) . ?
W46 O436 1.999(14) . ?
W47 O47' 1.743(14) . ?
W47 O457 1.908(13) . ?
W47 O478 1.969(13) . ?
W47 O479 2.071(13) . ?
W48 O48' 1.746(14) . ?
W48 O478 1.926(14) . ?
W48 O418 1.933(14) . ?
W48 O489 2.060(14) . ?
W49 O49' 1.720(14) . ?
W49 O489 1.865(14) . ?
W49 O479 1.884(14) . ?
W49 O469 1.915(14) . ?
W49 O439 1.959(14) . ?
O46' Na3 2.489(19) 2_675 ?
O47' Ce2 2.480(14) 2_665 ?
